data_7101654
loop_
_publ_author_name
'Brotherhood, Peter R'
'Wu, Richard A-S'
'Turner, Peter'
'Crossley, Maxwell J'

_publ_section_title
;
 Cavity effect amplification in the recognition of dicarboxylic acids
 by initial ditopic H-bond formation followed by kinetic trapping.
;
_journal_issue 3
_journal_name_full 'Chemical communications (Cambridge, England)'
_journal_page_first 225
_journal_page_last 227
_journal_paper_doi 10.1039/b614575b
_journal_year 2007
_chemical_formula_sum 'C157.5 H194 Cl N11 O10.25 Sn2'
_chemical_formula_weight 2678.07
_chemical_name_systematic
;
?
;
_space_group_IT_number 2
_symmetry_cell_setting triclinic
_symmetry_Int_Tables_number 2
_symmetry_space_group_name_Hall '-P 1'
_symmetry_space_group_name_H-M 'P -1'
_atom_sites_solution_hydrogens geom
_atom_sites_solution_primary direct
_atom_sites_solution_secondary difmap
_audit_creation_method SHELXL-97
_cell_angle_alpha 90.583(9)
_cell_angle_beta 94.483(9)
_cell_angle_gamma 95.907(9)
_cell_formula_units_Z 2
_cell_length_a 16.468(9)
_cell_length_b 21.274(12)
_cell_length_c 23.587(13)
_cell_measurement_reflns_used 1013
_cell_measurement_temperature 150(2)
_cell_measurement_theta_max 27.170
_cell_measurement_theta_min 3.066
_cell_volume 8193(8)
_computing_cell_refinement 'SAINT (Bruker,1995)'
_computing_data_collection 'SMART (Bruker,1995)'
_computing_data_reduction 'SAINT and XPREP (Bruker 1995)'
_computing_molecular_graphics
;
xtal 3.6 (Hall,du Boulay, D.J. & Olthof-Hazekamp, R. 1999)
ORTEPII (Johnson,C.K., 1976).
WinGX (Farrugia, 1999)
;
_computing_structure_refinement 'SHELXL-97 (Sheldrick, 1997)'
_computing_structure_solution 'SIR97 (Altomare, et. al. 1997)'
_diffrn_ambient_temperature 150(2)
_diffrn_crystal_treatment
;
attached with Exxon Paratone N, to a short length
of fibre supported on a thin piece of copper wire
inserted in a copper mounting pin. The crystal was
quenched in a cold nitrogen gas stream from an
Oxford Cryosystems Cryostream.
;
_diffrn_measured_fraction_theta_full 0.918
_diffrn_measured_fraction_theta_max 0.918
_diffrn_measurement_device_type 'Bruker SMART 1000 CCD'
_diffrn_measurement_method \w
_diffrn_radiation_monochromator graphite
_diffrn_radiation_source 'sealed tube'
_diffrn_radiation_type MoK\a
_diffrn_radiation_wavelength 0.71073
_diffrn_reflns_av_R_equivalents 0.0656
_diffrn_reflns_av_sigmaI/netI 0.0591
_diffrn_reflns_limit_h_max 21
_diffrn_reflns_limit_h_min -21
_diffrn_reflns_limit_k_max 28
_diffrn_reflns_limit_k_min -28
_diffrn_reflns_limit_l_max 31
_diffrn_reflns_limit_l_min -31
_diffrn_reflns_number 81270
_diffrn_reflns_theta_full 28.31
_diffrn_reflns_theta_max 28.31
_diffrn_reflns_theta_min 1.28
_diffrn_standards_decay_% 0.00
_diffrn_standards_number 320
_exptl_absorpt_coefficient_mu 0.375
_exptl_absorpt_correction_type none
_exptl_crystal_colour purple
_exptl_crystal_density_diffrn 1.086
_exptl_crystal_density_method 'not measured'
_exptl_crystal_description prism
_exptl_crystal_F_000 2830
_exptl_crystal_size_max 0.480
_exptl_crystal_size_mid 0.234
_exptl_crystal_size_min 0.174
_refine_diff_density_max 2.826
_refine_diff_density_min -5.854
_refine_diff_density_rms 0.217
_refine_ls_extinction_method none
_refine_ls_goodness_of_fit_ref 1.668
_refine_ls_hydrogen_treatment constr
_refine_ls_matrix_type full
_refine_ls_number_parameters 1410
_refine_ls_number_reflns 37403
_refine_ls_number_restraints 19
_refine_ls_restrained_S_all 1.670
_refine_ls_R_factor_all 0.2135
_refine_ls_R_factor_gt 0.1848
_refine_ls_shift/su_max 0.023
_refine_ls_shift/su_mean 0.000
_refine_ls_structure_factor_coef Fsqd
_refine_ls_weighting_details 'calc w=1/[\s^2^(Fo^2^)+(0.09P)^2^+100.0P] where P=(Fo^2^+2Fc^2^)/3'
_refine_ls_weighting_scheme calc
_refine_ls_wR_factor_gt 0.4389
_refine_ls_wR_factor_ref 0.4521
_reflns_number_gt 29063
_reflns_number_total 37404
_reflns_threshold_expression >2sigma(I)
_cod_data_source_file b614575b.txt
_cod_data_source_block mjc44
_cod_depositor_comments
;
The following automatic conversions were performed:
'_exptl_absorpt_correction_type' value 'None' changed to 'none' according
to '/home/saulius/struct/CIF-dictionaries/cif_core.dic' dictionary named
'cif_core.dic' version 2.4.1 from 2010-06-29.

Automatic conversion script
Id: cif_fix_enum 1527 2010-12-29 10:47:43Z saulius 
;
_cod_original_sg_symbol_H-M 'P -1 '
_cod_original_formula_sum 'C157.50 H194 Cl N11 O10.25 Sn2'
_cod_database_code 7101654

loop_
_symmetry_equiv_pos_as_xyz
'x, y, z'
'-x, -y, -z'

loop_
_atom_site_label
_atom_site_type_symbol
_atom_site_fract_x
_atom_site_fract_y
_atom_site_fract_z
_atom_site_U_iso_or_equiv
_atom_site_adp_type
_atom_site_occupancy
_atom_site_symmetry_multiplicity
_atom_site_calc_flag
_atom_site_refinement_flags
_atom_site_disorder_assembly
_atom_site_disorder_group
Sn1 Sn 0.64266(4) 0.74524(3) 0.90498(3) 0.02474(16) Uani 1 1 d . . .
Sn2 Sn 0.58613(5) 0.72602(4) 0.53958(5) 0.0472(2) Uani 1 1 d . . .
O1 O 0.7128(5) 0.7528(4) 0.8382(4) 0.042(2) Uani 1 1 d . . .
H1O H 0.7195 0.7969 0.8264 0.064 Uiso 1 1 d R . .
O2 O 0.5716(5) 0.7396(3) 0.9726(3) 0.0329(17) Uani 1 1 d . . .
H2O H 0.5618 0.6953 0.9835 0.049 Uiso 1 1 d R . .
O3 O 0.5911(5) 0.7879(4) 0.6069(5) 0.055(3) Uani 1 1 d . . .
H3O H 0.6016 0.7654 0.6423 0.082 Uiso 1 1 d R . .
O4 O 0.5804(6) 0.6636(4) 0.4743(4) 0.052(2) Uani 1 1 d . . .
H4O H 0.5288 0.6360 0.4735 0.078 Uiso 1 1 d R . .
N1 N 0.5495(4) 0.6898(3) 0.8545(3) 0.0193(16) Uani 1 1 d . . .
N2 N 0.6951(5) 0.6629(4) 0.9315(3) 0.0259(18) Uani 1 1 d . . .
N3 N 0.7356(5) 0.8003(4) 0.9566(4) 0.037(2) Uani 1 1 d . . .
N4 N 0.5907(5) 0.8275(4) 0.8809(4) 0.0266(18) Uani 1 1 d . . .
N5 N 0.5437(5) 0.6554(3) 0.5953(3) 0.0211(16) Uani 1 1 d . . .
N6 N 0.4668(6) 0.7431(4) 0.5151(5) 0.041(2) Uani 1 1 d . . .
N7 N 0.6294(7) 0.7971(5) 0.4829(6) 0.064(4) Uani 1 1 d . . .
N8 N 0.7067(5) 0.7097(4) 0.5646(5) 0.038(2) Uani 1 1 d . . .
N9 N 0.4884(5) 0.5530(4) 0.7635(3) 0.0219(16) Uani 1 1 d . . .
N10 N 0.3958(5) 0.6008(4) 0.6946(3) 0.0229(17) Uani 1 1 d . . .
C1 C 0.4902(5) 0.7123(4) 0.8173(4) 0.0151(16) Uiso 1 1 d . . .
C2 C 0.4559(5) 0.6619(4) 0.7804(4) 0.0213(18) Uani 1 1 d . . .
C3 C 0.4964(5) 0.6107(4) 0.7946(4) 0.0212(19) Uani 1 1 d . . .
C4 C 0.5525(5) 0.6274(4) 0.8432(4) 0.0184(17) Uani 1 1 d . . .
C5 C 0.5972(5) 0.5855(4) 0.8761(4) 0.0197(18) Uani 1 1 d . . .
C6 C 0.6624(6) 0.6026(4) 0.9174(4) 0.0210(18) Uani 1 1 d . . .
C7 C 0.7093(6) 0.5601(5) 0.9501(4) 0.027(2) Uani 1 1 d . . .
H7 H 0.6990 0.5154 0.9503 0.032 Uiso 1 1 calc R . .
C8 C 0.7710(6) 0.5959(5) 0.9807(4) 0.030(2) Uani 1 1 d . . .
H8 H 0.8128 0.5805 1.0051 0.036 Uiso 1 1 calc R . .
C9 C 0.7619(6) 0.6619(5) 0.9693(4) 0.027(2) Uani 1 1 d . . .
C10 C 0.8105(6) 0.7134(5) 0.9950(4) 0.031(2) Uani 1 1 d . . .
C11 C 0.7957(7) 0.7762(5) 0.9886(6) 0.041(3) Uani 1 1 d . . .
C12 C 0.8454(8) 0.8302(6) 1.0166(7) 0.060(4) Uani 1 1 d . . .
H12 H 0.8934 0.8283 1.0414 0.073 Uiso 1 1 calc R . .
C13 C 0.8125(9) 0.8817(6) 1.0015(8) 0.071(5) Uani 1 1 d . . .
H13 H 0.8321 0.9233 1.0145 0.085 Uiso 1 1 calc R . .
C14 C 0.7410(8) 0.8650(5) 0.9616(7) 0.056(4) Uani 1 1 d . . .
C15 C 0.6883(8) 0.9067(5) 0.9346(7) 0.051(4) Uani 1 1 d . . .
C16 C 0.6195(7) 0.8877(5) 0.8985(6) 0.043(3) Uani 1 1 d . . .
C17 C 0.5657(8) 0.9299(5) 0.8698(6) 0.046(3) Uani 1 1 d . . .
H17 H 0.5718 0.9748 0.8724 0.056 Uiso 1 1 calc R . .
C18 C 0.5057(7) 0.8935(5) 0.8390(5) 0.039(3) Uani 1 1 d . . .
H18 H 0.4607 0.9084 0.8173 0.047 Uiso 1 1 calc R . .
C19 C 0.5213(6) 0.8287(5) 0.8445(4) 0.026(2) Uani 1 1 d . . .
C20 C 0.4753(6) 0.7769(4) 0.8162(4) 0.0203(18) Uani 1 1 d . . .
C21 C 0.5709(6) 0.5162(4) 0.8672(4) 0.0225(19) Uani 1 1 d . . .
C22 C 0.6232(6) 0.4744(4) 0.8495(4) 0.026(2) Uani 1 1 d . . .
H22 H 0.6787 0.4887 0.8447 0.031 Uiso 1 1 calc R . .
C23 C 0.5935(8) 0.4105(5) 0.8388(4) 0.033(2) Uani 1 1 d . . .
C24 C 0.5125(8) 0.3922(5) 0.8460(4) 0.035(3) Uani 1 1 d . . .
H24 H 0.4919 0.3495 0.8376 0.042 Uiso 1 1 calc R . .
C25 C 0.4588(7) 0.4329(5) 0.8651(5) 0.034(2) Uani 1 1 d . . .
C26 C 0.4886(6) 0.4953(5) 0.8762(4) 0.026(2) Uani 1 1 d . . .
H26 H 0.4539 0.5240 0.8900 0.032 Uiso 1 1 calc R . .
C27 C 0.8849(6) 0.6983(6) 1.0293(5) 0.036(3) Uani 1 1 d . . .
C28 C 0.9478(6) 0.6749(5) 1.0026(5) 0.036(3) Uani 1 1 d . A .
H28 H 0.9427 0.6692 0.9624 0.043 Uiso 1 1 calc R . .
C29 C 1.0198(7) 0.6593(6) 1.0340(5) 0.040(3) Uani 1 1 d . . .
C30 C 1.0222(7) 0.6647(6) 1.0908(5) 0.043(3) Uani 1 1 d . A .
H30 H 1.0684 0.6512 1.1122 0.052 Uiso 1 1 calc R . .
C31 C 0.9603(7) 0.6895(8) 1.1219(5) 0.052(4) Uani 1 1 d . . .
C32 C 0.8924(7) 0.7042(6) 1.0886(5) 0.039(3) Uani 1 1 d . A .
H32 H 0.8485 0.7192 1.1069 0.047 Uiso 1 1 calc R . .
C33 C 0.7115(9) 0.9756(6) 0.9440(8) 0.065(5) Uani 1 1 d . . .
C34 C 0.7841(11) 1.0036(8) 0.9305(7) 0.067(4) Uiso 1 1 d . B .
H34 H 0.8208 0.9764 0.9167 0.081 Uiso 1 1 calc R . .
C35 C 0.8125(5) 1.0689(8) 0.9344(7) 0.077(5) Uiso 1 1 d D . .
C36 C 0.7554(10) 1.1033(6) 0.9585(9) 0.078(6) Uani 1 1 d . B .
H36 H 0.7717 1.1467 0.9669 0.093 Uiso 1 1 calc R . .
C37 C 0.6768(10) 1.0797(6) 0.9715(8) 0.066(5) Uani 1 1 d . . .
C38 C 0.6587(10) 1.0140(6) 0.9654(7) 0.060(4) Uani 1 1 d . B .
H38 H 0.6078 0.9952 0.9766 0.072 Uiso 1 1 calc R . .
C39 C 0.4008(5) 0.7930(4) 0.7800(4) 0.0201(18) Uani 1 1 d . . .
C40 C 0.4094(6) 0.8283(5) 0.7318(5) 0.028(2) Uani 1 1 d . C .
H40 H 0.4624 0.8398 0.7196 0.034 Uiso 1 1 calc R . .
C41 C 0.3419(6) 0.8471(5) 0.7010(4) 0.026(2) Uani 1 1 d . . .
C42 C 0.2633(6) 0.8278(5) 0.7195(5) 0.032(2) Uani 1 1 d . C .
H42 H 0.2159 0.8399 0.6986 0.038 Uiso 1 1 calc R . .
C43 C 0.2550(6) 0.7921(5) 0.7672(5) 0.031(2) Uani 1 1 d . . .
C44 C 0.3241(6) 0.7743(5) 0.7984(4) 0.026(2) Uani 1 1 d . C .
H44 H 0.3189 0.7499 0.8317 0.031 Uiso 1 1 calc R . .
C45 C 0.6491(8) 0.3625(6) 0.8191(5) 0.042(3) Uiso 1 1 d . . .
C46 C 0.7380(9) 0.3897(7) 0.8163(8) 0.061(4) Uani 1 1 d . . .
H46A H 0.7406 0.4255 0.7905 0.091 Uiso 1 1 calc R . .
H46B H 0.7697 0.3570 0.8023 0.091 Uiso 1 1 calc R . .
H46C H 0.7610 0.4040 0.8544 0.091 Uiso 1 1 calc R . .
C47 C 0.6170(12) 0.3372(7) 0.7604(6) 0.069(5) Uani 1 1 d . . .
H47A H 0.5599 0.3192 0.7613 0.103 Uiso 1 1 calc R . .
H47B H 0.6502 0.3044 0.7487 0.103 Uiso 1 1 calc R . .
H47C H 0.6201 0.3717 0.7332 0.103 Uiso 1 1 calc R . .
C48 C 0.6467(9) 0.3071(6) 0.8605(6) 0.051(3) Uani 1 1 d . . .
H48A H 0.5897 0.2901 0.8639 0.076 Uiso 1 1 calc R . .
H48B H 0.6716 0.3220 0.8980 0.076 Uiso 1 1 calc R . .
H48C H 0.6772 0.2739 0.8462 0.076 Uiso 1 1 calc R . .
C49 C 0.3679(7) 0.4079(6) 0.8687(5) 0.043(3) Uani 1 1 d . . .
C50 C 0.3628(10) 0.3564(7) 0.9133(6) 0.058(4) Uani 1 1 d . . .
H50A H 0.3958 0.3228 0.9031 0.088 Uiso 1 1 calc R . .
H50B H 0.3057 0.3388 0.9148 0.088 Uiso 1 1 calc R . .
H50C H 0.3838 0.3746 0.9506 0.088 Uiso 1 1 calc R . .
C51 C 0.3171(8) 0.4610(7) 0.8855(6) 0.055(4) Uani 1 1 d . . .
H51A H 0.3202 0.4942 0.8570 0.082 Uiso 1 1 calc R . .
H51B H 0.3389 0.4789 0.9227 0.082 Uiso 1 1 calc R . .
H51C H 0.2599 0.4437 0.8875 0.082 Uiso 1 1 calc R . .
C52 C 0.3323(9) 0.3813(8) 0.8094(6) 0.065(4) Uani 1 1 d . . .
H52A H 0.3635 0.3471 0.7980 0.097 Uiso 1 1 calc R . .
H52B H 0.3361 0.4151 0.7815 0.097 Uiso 1 1 calc R . .
H52C H 0.2748 0.3648 0.8114 0.097 Uiso 1 1 calc R . .
C53 C 1.0905(11) 0.6391(9) 1.0098(8) 0.039(7) Uiso 0.50 1 d PG A 1
C54 C 1.0777(18) 0.6399(13) 0.9461(8) 0.055(7) Uiso 0.50 1 d PG A 1
H54A H 1.1225 0.6212 0.9295 0.083 Uiso 0.50 1 calc PR A 1
H54B H 1.0767 0.6837 0.9336 0.083 Uiso 0.50 1 calc PR A 1
H54C H 1.0255 0.6155 0.9337 0.083 Uiso 0.50 1 calc PR A 1
C55 C 1.096(2) 0.5725(10) 1.0287(12) 0.063(9) Uiso 0.50 1 d PG A 1
H55A H 1.1414 0.5553 1.0113 0.094 Uiso 0.50 1 calc PR A 1
H55B H 1.0447 0.5466 1.0170 0.094 Uiso 0.50 1 calc PR A 1
H55C H 1.1059 0.5721 1.0703 0.094 Uiso 0.50 1 calc PR A 1
C56 C 1.1683(16) 0.6791(12) 1.0290(12) 0.062(8) Uiso 0.50 1 d PG A 1
H56A H 1.2147 0.6617 1.0131 0.094 Uiso 0.50 1 calc PR A 1
H56B H 1.1761 0.6794 1.0706 0.094 Uiso 0.50 1 calc PR A 1
H56C H 1.1651 0.7224 1.0159 0.094 Uiso 0.50 1 calc PR A 1
C553 C 1.0943(13) 0.6336(10) 1.0020(9) 0.046(8) Uiso 0.50 1 d PG A 2
C554 C 1.070(2) 0.6170(15) 0.9407(10) 0.066(9) Uiso 0.50 1 d PG A 2
H55D H 1.0511 0.6541 0.9213 0.099 Uiso 0.50 1 calc PR A 2
H55E H 1.0248 0.5827 0.9382 0.099 Uiso 0.50 1 calc PR A 2
H55F H 1.1164 0.6034 0.9225 0.099 Uiso 0.50 1 calc PR A 2
C555 C 1.123(2) 0.5768(13) 1.0317(14) 0.081(13) Uiso 0.50 1 d PG A 2
H55G H 1.1388 0.5876 1.0718 0.121 Uiso 0.50 1 calc PR A 2
H55H H 1.1695 0.5631 1.0135 0.121 Uiso 0.50 1 calc PR A 2
H55I H 1.0779 0.5425 1.0292 0.121 Uiso 0.50 1 calc PR A 2
C556 C 1.163(2) 0.6861(13) 1.0058(14) 0.079(11) Uiso 0.50 1 d PG A 2
H55J H 1.1790 0.6970 1.0459 0.119 Uiso 0.50 1 calc PR A 2
H55K H 1.1443 0.7233 0.9864 0.119 Uiso 0.50 1 calc PR A 2
H55L H 1.2097 0.6725 0.9876 0.119 Uiso 0.50 1 calc PR A 2
C57 C 0.9700(8) 0.6892(6) 1.1855(5) 0.032(4) Uiso 0.60 1 d PG A 1
C58 C 1.0517(8) 0.7224(9) 1.2066(10) 0.052(6) Uiso 0.60 1 d PG A 1
H58A H 1.0560 0.7660 1.1933 0.078 Uiso 0.60 1 calc PR A 1
H58B H 1.0953 0.7003 1.1919 0.078 Uiso 0.60 1 calc PR A 1
H58C H 1.0572 0.7225 1.2482 0.078 Uiso 0.60 1 calc PR A 1
C59 C 0.9633(13) 0.6224(6) 1.2058(12) 0.085(9) Uiso 0.60 1 d PG A 1
H59A H 1.0069 0.6004 1.1911 0.128 Uiso 0.60 1 calc PR A 1
H59B H 0.9099 0.6007 1.1920 0.128 Uiso 0.60 1 calc PR A 1
H59C H 0.9688 0.6225 1.2475 0.128 Uiso 0.60 1 calc PR A 1
C60 C 0.9032(9) 0.7230(9) 1.2080(9) 0.049(5) Uiso 0.60 1 d PG A 1
H60A H 0.9075 0.7666 1.1947 0.074 Uiso 0.60 1 calc PR A 1
H60B H 0.9087 0.7231 1.2497 0.074 Uiso 0.60 1 calc PR A 1
H60C H 0.8498 0.7013 1.1942 0.074 Uiso 0.60 1 calc PR A 1
C557 C 0.9663(15) 0.7161(12) 1.1898(10) 0.053(9) Uiso 0.40 1 d PG A 2
C558 C 1.0424(18) 0.6919(19) 1.217(2) 0.095(16) Uiso 0.40 1 d PG A 2
H55M H 1.0409 0.6466 1.2082 0.142 Uiso 0.40 1 calc PR A 2
H55N H 1.0456 0.6990 1.2578 0.142 Uiso 0.40 1 calc PR A 2
H55O H 1.0905 0.7144 1.2010 0.142 Uiso 0.40 1 calc PR A 2
C559 C 0.8926(18) 0.6817(17) 1.2136(19) 0.081 Uiso 0.40 1 d PG A 2
H55P H 0.8429 0.6976 1.1961 0.121 Uiso 0.40 1 calc PR A 2
H55Q H 0.8958 0.6888 1.2548 0.121 Uiso 0.40 1 calc PR A 2
H55R H 0.8911 0.6364 1.2052 0.121 Uiso 0.40 1 calc PR A 2
C560 C 0.969(2) 0.7855(12) 1.2026(19) 0.077 Uiso 0.40 1 d PG A 2
H56D H 0.9189 0.8013 1.1852 0.115 Uiso 0.40 1 calc PR A 2
H56E H 1.0167 0.8080 1.1871 0.115 Uiso 0.40 1 calc PR A 2
H56F H 0.9718 0.7926 1.2439 0.115 Uiso 0.40 1 calc PR A 2
C61 C 0.8966(6) 1.0969(8) 0.9222(6) 0.052(6) Uiso 0.50 1 d PGD B 1
C62 C 0.9596(14) 1.0598(11) 0.9516(10) 0.062 Uiso 0.50 1 d PG B 1
H62A H 1.0135 1.0842 0.9524 0.077 Uiso 0.50 1 calc PR B 1
H62B H 0.9609 1.0197 0.9309 0.077 Uiso 0.50 1 calc PR B 1
H62C H 0.9456 1.0512 0.9906 0.077 Uiso 0.50 1 calc PR B 1
C63 C 0.9112(17) 1.1646(8) 0.9423(10) 0.062 Uiso 0.50 1 d PG B 1
H63A H 0.9695 1.1794 0.9415 0.077 Uiso 0.50 1 calc PR B 1
H63B H 0.8951 1.1679 0.9812 0.077 Uiso 0.50 1 calc PR B 1
H63C H 0.8787 1.1906 0.9172 0.077 Uiso 0.50 1 calc PR B 1
C64 C 0.9026(16) 1.0935(12) 0.8591(6) 0.062 Uiso 0.50 1 d PG B 1
H64A H 0.9558 1.1142 0.8500 0.077 Uiso 0.50 1 calc PR B 1
H64B H 0.8587 1.1150 0.8398 0.077 Uiso 0.50 1 calc PR B 1
H64C H 0.8973 1.0492 0.8465 0.077 Uiso 0.50 1 calc PR B 1
C561 C 0.8852(9) 1.0903(12) 0.9021(7) 0.148 Uiso 0.50 1 d PGD B 2
C562 C 0.954(2) 1.0559(16) 0.9266(14) 0.103(15) Uiso 0.50 1 d PG B 2
H56G H 0.9422 1.0105 0.9182 0.154 Uiso 0.50 1 calc PR B 2
H56H H 0.9614 1.0629 0.9679 0.154 Uiso 0.50 1 calc PR B 2
H56I H 1.0050 1.0716 0.9098 0.154 Uiso 0.50 1 calc PR B 2
C563 C 0.904(2) 1.1597(12) 0.9150(13) 0.083(11) Uiso 0.50 1 d PG B 2
H56J H 0.9109 1.1668 0.9563 0.125 Uiso 0.50 1 calc PR B 2
H56K H 0.8588 1.1822 0.8989 0.125 Uiso 0.50 1 calc PR B 2
H56L H 0.9546 1.1755 0.8982 0.125 Uiso 0.50 1 calc PR B 2
C564 C 0.875(2) 1.0795(17) 0.8388(7) 0.095 Uiso 0.50 1 d PG B 2
H56M H 0.8624 1.0342 0.8304 0.143 Uiso 0.50 1 calc PR B 2
H56N H 0.9252 1.0953 0.8220 0.143 Uiso 0.50 1 calc PR B 2
H56O H 0.8294 1.1020 0.8228 0.143 Uiso 0.50 1 calc PR B 2
C65 C 0.6180(11) 1.1232(6) 0.9940(6) 0.059(4) Uani 1 1 d . B .
C66 C 0.6526(16) 1.1561(9) 1.0477(9) 0.109(8) Uani 1 1 d . . .
H66A H 0.6137 1.1841 1.0605 0.163 Uiso 1 1 calc R B .
H66B H 0.7042 1.1812 1.0411 0.163 Uiso 1 1 calc R . .
H66C H 0.6627 1.1248 1.0769 0.163 Uiso 1 1 calc R . .
C67 C 0.6038(11) 1.1761(7) 0.9477(6) 0.064(4) Uani 1 1 d . . .
H67A H 0.5817 1.1558 0.9115 0.097 Uiso 1 1 calc R B .
H67B H 0.6560 1.2011 0.9425 0.097 Uiso 1 1 calc R . .
H67C H 0.5648 1.2039 0.9608 0.097 Uiso 1 1 calc R . .
C68 C 0.5325(13) 1.0891(7) 1.0021(7) 0.079(6) Uani 1 1 d . . .
H68A H 0.5105 1.0669 0.9667 0.119 Uiso 1 1 calc R B .
H68B H 0.4957 1.1201 1.0121 0.119 Uiso 1 1 calc R . .
H68C H 0.5369 1.0585 1.0327 0.119 Uiso 1 1 calc R . .
C69 C 0.3467(6) 0.8868(5) 0.6464(4) 0.035(3) Uiso 0.75 1 d PG C 1
C70 C 0.4344(6) 0.9026(8) 0.6342(8) 0.065(5) Uiso 0.75 1 d PG C 1
H70A H 0.4644 0.9256 0.6669 0.098 Uiso 0.75 1 calc PR C 1
H70B H 0.4369 0.9291 0.6005 0.098 Uiso 0.75 1 calc PR C 1
H70C H 0.4591 0.8635 0.6273 0.098 Uiso 0.75 1 calc PR C 1
C71 C 0.3089(9) 0.9466(6) 0.6571(7) 0.049(3) Uiso 0.75 1 d PG C 1
H71A H 0.2515 0.9362 0.6651 0.073 Uiso 0.75 1 calc PR C 1
H71B H 0.3114 0.9730 0.6234 0.073 Uiso 0.75 1 calc PR C 1
H71C H 0.3389 0.9695 0.6898 0.073 Uiso 0.75 1 calc PR C 1
C72 C 0.3007(9) 0.8516(7) 0.5964(6) 0.049(3) Uiso 0.75 1 d PG C 1
H72A H 0.2434 0.8413 0.6044 0.073 Uiso 0.75 1 calc PR C 1
H72B H 0.3254 0.8125 0.5895 0.073 Uiso 0.75 1 calc PR C 1
H72C H 0.3033 0.8781 0.5627 0.073 Uiso 0.75 1 calc PR C 1
C569 C 0.3566(19) 0.8891(14) 0.6471(13) 0.035(3) Uiso 0.25 1 d PG C 2
C570 C 0.415(3) 0.9460(19) 0.666(2) 0.062(15) Uiso 0.25 1 d PG C 2
H57A H 0.4651 0.9322 0.6839 0.093 Uiso 0.25 1 calc PR C 2
H57B H 0.3890 0.9714 0.6928 0.093 Uiso 0.25 1 calc PR C 2
H57C H 0.4272 0.9714 0.6325 0.093 Uiso 0.25 1 calc PR C 2
C571 C 0.279(2) 0.910(2) 0.619(2) 0.073(18) Uiso 0.25 1 d PG C 2
H57D H 0.2414 0.8730 0.6071 0.110 Uiso 0.25 1 calc PR C 2
H57E H 0.2919 0.9356 0.5861 0.110 Uiso 0.25 1 calc PR C 2
H57F H 0.2537 0.9355 0.6464 0.110 Uiso 0.25 1 calc PR C 2
C572 C 0.396(2) 0.8502(17) 0.6055(17) 0.035(9) Uiso 0.25 1 d PG C 2
H57G H 0.4463 0.8365 0.6237 0.052 Uiso 0.25 1 calc PR C 2
H57H H 0.4084 0.8757 0.5723 0.052 Uiso 0.25 1 calc PR C 2
H57I H 0.3579 0.8131 0.5934 0.052 Uiso 0.25 1 calc PR C 2
C73 C 0.1705(9) 0.7775(8) 0.7913(7) 0.035(5) Uiso 0.50 1 d PG C 1
C74 C 0.1716(17) 0.8044(12) 0.8504(8) 0.055(7) Uiso 0.50 1 d PG C 1
H74A H 0.2167 0.7892 0.8743 0.082 Uiso 0.50 1 calc PR C 1
H74B H 0.1196 0.7911 0.8664 0.082 Uiso 0.50 1 calc PR C 1
H74C H 0.1794 0.8507 0.8492 0.082 Uiso 0.50 1 calc PR C 1
C75 C 0.1585(18) 0.7067(8) 0.7932(11) 0.066(9) Uiso 0.50 1 d PG C 1
H75A H 0.2035 0.6914 0.8171 0.099 Uiso 0.50 1 calc PR C 1
H75B H 0.1577 0.6891 0.7546 0.099 Uiso 0.50 1 calc PR C 1
H75C H 0.1064 0.6933 0.8091 0.099 Uiso 0.50 1 calc PR C 1
C76 C 0.1015(15) 0.8008(12) 0.7548(9) 0.046(7) Uiso 0.50 1 d PG C 1
H76A H 0.1008 0.7832 0.7162 0.070 Uiso 0.50 1 calc PR C 1
H76B H 0.1093 0.8470 0.7535 0.070 Uiso 0.50 1 calc PR C 1
H76C H 0.0494 0.7874 0.7707 0.070 Uiso 0.50 1 calc PR C 1
C573 C 0.1706(8) 0.7585(6) 0.7892(6) 0.025(4) Uiso 0.50 1 d PG C 2
C574 C 0.1659(14) 0.7772(10) 0.8502(6) 0.041(6) Uiso 0.50 1 d PG C 2
H57J H 0.2119 0.7624 0.8734 0.061 Uiso 0.50 1 calc PR C 2
H57K H 0.1143 0.7582 0.8635 0.061 Uiso 0.50 1 calc PR C 2
H57L H 0.1686 0.8234 0.8536 0.061 Uiso 0.50 1 calc PR C 2
C575 C 0.1665(13) 0.6879(7) 0.7839(8) 0.033(5) Uiso 0.50 1 d PG C 2
H57M H 0.2125 0.6730 0.8071 0.049 Uiso 0.50 1 calc PR C 2
H57N H 0.1695 0.6757 0.7441 0.049 Uiso 0.50 1 calc PR C 2
H57O H 0.1148 0.6689 0.7973 0.049 Uiso 0.50 1 calc PR C 2
C576 C 0.1002(12) 0.7813(9) 0.7537(8) 0.032(5) Uiso 0.50 1 d PG C 2
H57P H 0.1028 0.8274 0.7571 0.048 Uiso 0.50 1 calc PR C 2
H57Q H 0.0485 0.7623 0.7670 0.048 Uiso 0.50 1 calc PR C 2
H57R H 0.1032 0.7690 0.7138 0.048 Uiso 0.50 1 calc PR C 2
C77 C 0.5913(5) 0.6226(4) 0.6326(4) 0.0191(18) Uani 1 1 d . . .
C78 C 0.5389(5) 0.5918(4) 0.6727(4) 0.0226(19) Uani 1 1 d . . .
C79 C 0.4630(6) 0.6100(4) 0.6598(4) 0.0236(19) Uani 1 1 d . . .
C80 C 0.4636(5) 0.6453(4) 0.6079(4) 0.0199(18) Uani 1 1 d . . .
C81 C 0.3958(5) 0.6630(4) 0.5741(4) 0.0211(18) Uani 1 1 d . . .
C82 C 0.3981(6) 0.7072(4) 0.5299(4) 0.027(2) Uani 1 1 d . . .
C83 C 0.3283(7) 0.7244(5) 0.4933(5) 0.036(2) Uani 1 1 d . . .
H83 H 0.2728 0.7073 0.4938 0.043 Uiso 1 1 calc R . .
C84 C 0.3589(8) 0.7696(6) 0.4587(5) 0.045(3) Uani 1 1 d . . .
H84 H 0.3282 0.7898 0.4298 0.053 Uiso 1 1 calc R . .
C85 C 0.4435(8) 0.7816(5) 0.4725(6) 0.045(3) Uani 1 1 d . . .
C86 C 0.4964(9) 0.8251(6) 0.4427(7) 0.067(5) Uani 1 1 d . . .
C87 C 0.5832(9) 0.8315(6) 0.4482(9) 0.076(5) Uani 1 1 d . . .
C88 C 0.6367(10) 0.8758(7) 0.4185(10) 0.091(6) Uani 1 1 d . . .
H88 H 0.6206 0.9061 0.3916 0.110 Uiso 1 1 calc R . .
C89 C 0.7128(12) 0.8658(7) 0.4361(10) 0.099(7) Uani 1 1 d . . .
H89 H 0.7609 0.8869 0.4224 0.119 Uiso 1 1 calc R . .
C90 C 0.7116(8) 0.8174(6) 0.4797(9) 0.070(5) Uani 1 1 d . . .
C91 C 0.7774(8) 0.7928(5) 0.5081(8) 0.066(5) Uani 1 1 d . . .
C92 C 0.7756(7) 0.7419(5) 0.5483(7) 0.050(4) Uani 1 1 d . . .
C93 C 0.8447(7) 0.7158(6) 0.5740(7) 0.054(4) Uani 1 1 d . . .
H93 H 0.9005 0.7301 0.5699 0.065 Uiso 1 1 calc R . .
C94 C 0.8170(7) 0.6677(6) 0.6048(7) 0.049(3) Uani 1 1 d . . .
H94 H 0.8497 0.6401 0.6255 0.059 Uiso 1 1 calc R . .
C95 C 0.7282(6) 0.6644(5) 0.6017(6) 0.036(3) Uani 1 1 d . . .
C96 C 0.6764(5) 0.6230(4) 0.6317(5) 0.027(2) Uani 1 1 d . . .
C97 C 0.3141(5) 0.6266(4) 0.5820(4) 0.0185(17) Uani 1 1 d . . .
C98 C 0.2437(6) 0.6571(5) 0.5879(4) 0.026(2) Uani 1 1 d . . .
H98 H 0.2475 0.7019 0.5912 0.031 Uiso 1 1 calc R . .
C99 C 0.1680(6) 0.6215(5) 0.5890(5) 0.031(2) Uani 1 1 d . . .
C100 C 0.1651(6) 0.5562(5) 0.5872(4) 0.029(2) Uani 1 1 d . D .
H100 H 0.1133 0.5322 0.5884 0.035 Uiso 1 1 calc R . .
C101 C 0.2331(6) 0.5244(4) 0.5840(4) 0.026(2) Uani 1 1 d . . .
C102 C 0.3087(6) 0.5607(4) 0.5799(4) 0.0234(19) Uani 1 1 d . D .
H102 H 0.3566 0.5401 0.5756 0.028 Uiso 1 1 calc R . .
C103 C 0.4538(4) 0.8691(3) 0.4008(3) 0.053(4) Uani 1 1 d G . .
C104 C 0.4132(5) 0.9147(3) 0.4261(2) 0.038(3) Uani 1 1 d G E .
H104 H 0.4136 0.9173 0.4663 0.046 Uiso 1 1 calc R . .
C105 C 0.3721(5) 0.9565(3) 0.3925(3) 0.050(3) Uani 1 1 d GD . .
C106 C 0.3715(6) 0.9527(4) 0.3336(3) 0.072(5) Uiso 1 1 d G E .
H106 H 0.3434 0.9813 0.3107 0.087 Uiso 1 1 calc RD . .
C107 C 0.4121(7) 0.9070(4) 0.3083(2) 0.098(7) Uiso 1 1 d GD . .
C108 C 0.4533(6) 0.8652(4) 0.3419(3) 0.089(6) Uiso 1 1 d G E .
H108 H 0.4811 0.8340 0.3246 0.107 Uiso 1 1 calc RD . .
C109 C 0.8633(8) 0.8227(5) 0.4990(7) 0.054(4) Uani 1 1 d . . .
C110 C 0.9046(8) 0.8640(6) 0.5397(7) 0.055(4) Uani 1 1 d . . .
H110 H 0.8772 0.8752 0.5717 0.066 Uiso 1 1 calc R . .
C111 C 0.9855(8) 0.8896(5) 0.5352(5) 0.041(3) Uani 1 1 d . . .
C112 C 1.0227(8) 0.8700(6) 0.4881(6) 0.050(3) Uani 1 1 d . F .
H112 H 1.0774 0.8869 0.4832 0.060 Uiso 1 1 calc R . .
C113 C 0.9840(9) 0.8274(7) 0.4485(8) 0.073(5) Uani 1 1 d . . .
C114 C 0.9030(9) 0.8037(7) 0.4532(8) 0.083(5) Uani 1 1 d . F .
H114 H 0.8753 0.7749 0.4254 0.099 Uiso 1 1 calc R . .
C115 C 0.7227(6) 0.5777(5) 0.6663(5) 0.029(2) Uani 1 1 d . . .
C116 C 0.7649(6) 0.5961(5) 0.7173(5) 0.034(3) Uani 1 1 d . G .
H116 H 0.7538 0.6342 0.7350 0.041 Uiso 1 1 calc R . .
C117 C 0.8244(5) 0.5605(5) 0.7444(3) 0.034(2) Uani 1 1 d D . .
C118 C 0.8402(7) 0.5063(5) 0.7148(5) 0.037(3) Uani 1 1 d . G .
H118 H 0.8815 0.4822 0.7307 0.044 Uiso 1 1 calc R . .
C119 C 0.7992(7) 0.4861(5) 0.6640(5) 0.033(2) Uani 1 1 d . . .
C120 C 0.7390(7) 0.5223(5) 0.6397(5) 0.032(2) Uani 1 1 d . G .
H120 H 0.7093 0.5087 0.6048 0.038 Uiso 1 1 calc R . .
C121 C 0.0870(6) 0.6533(6) 0.5887(5) 0.037(3) Uani 1 1 d . . .
C122 C 0.1010(9) 0.7244(7) 0.5900(8) 0.068(5) Uani 1 1 d . . .
H12A H 0.1359 0.7387 0.6242 0.102 Uiso 1 1 calc R . .
H12B H 0.0483 0.7419 0.5904 0.102 Uiso 1 1 calc R . .
H12C H 0.1279 0.7388 0.5561 0.102 Uiso 1 1 calc R . .
C123 C 0.0431(8) 0.6316(8) 0.6409(6) 0.055(4) Uani 1 1 d . . .
H12D H 0.0770 0.6461 0.6754 0.082 Uiso 1 1 calc R . .
H12E H 0.0337 0.5853 0.6404 0.082 Uiso 1 1 calc R . .
H12F H -0.0096 0.6493 0.6402 0.082 Uiso 1 1 calc R . .
C124 C 0.0339(8) 0.6308(7) 0.5371(5) 0.048(3) Uani 1 1 d . . .
H12G H 0.0248 0.5846 0.5369 0.072 Uiso 1 1 calc R . .
H12H H 0.0608 0.6446 0.5030 0.072 Uiso 1 1 calc R . .
H12I H -0.0187 0.6484 0.5373 0.072 Uiso 1 1 calc R . .
C125 C 0.2321(7) 0.4502(5) 0.5769(5) 0.019(4) Uiso 0.50 1 d PG D 1
C126 C 0.2481(12) 0.4324(11) 0.5174(5) 0.045(6) Uiso 0.50 1 d PG D 1
H12J H 0.3018 0.4524 0.5087 0.068 Uiso 0.50 1 calc PR D 1
H12K H 0.2056 0.4467 0.4906 0.068 Uiso 0.50 1 calc PR D 1
H12L H 0.2472 0.3863 0.5140 0.068 Uiso 0.50 1 calc PR D 1
C127 C 0.1498(8) 0.4195(10) 0.5902(8) 0.045(6) Uiso 0.50 1 d PG D 1
H12M H 0.1393 0.4312 0.6291 0.067 Uiso 0.50 1 calc PR D 1
H12N H 0.1489 0.3735 0.5869 0.067 Uiso 0.50 1 calc PR D 1
H12O H 0.1073 0.4339 0.5634 0.067 Uiso 0.50 1 calc PR D 1
C128 C 0.2970(9) 0.4282(9) 0.6179(7) 0.031(4) Uiso 0.50 1 d PG D 1
H12P H 0.3508 0.4483 0.6092 0.047 Uiso 0.50 1 calc PR D 1
H12Q H 0.2962 0.3822 0.6146 0.047 Uiso 0.50 1 calc PR D 1
H12R H 0.2866 0.4399 0.6568 0.047 Uiso 0.50 1 calc PR D 1
C625 C 0.2194(11) 0.4518(8) 0.5928(8) 0.039(6) Uiso 0.50 1 d PG D 2
C626 C 0.1953(16) 0.4348(15) 0.6512(8) 0.068(8) Uiso 0.50 1 d PG D 2
H62D H 0.1436 0.4518 0.6575 0.102 Uiso 0.50 1 calc PR D 2
H62E H 0.2381 0.4527 0.6796 0.102 Uiso 0.50 1 calc PR D 2
H62F H 0.1883 0.3887 0.6544 0.102 Uiso 0.50 1 calc PR D 2
C627 C 0.2985(12) 0.4257(15) 0.5830(12) 0.071(9) Uiso 0.50 1 d PG D 2
H62G H 0.3143 0.4368 0.5449 0.107 Uiso 0.50 1 calc PR D 2
H62H H 0.2916 0.3796 0.5863 0.107 Uiso 0.50 1 calc PR D 2
H62I H 0.3414 0.4437 0.6115 0.107 Uiso 0.50 1 calc PR D 2
C628 C 0.1538(14) 0.4243(15) 0.5492(10) 0.070(9) Uiso 0.50 1 d PG D 2
H62J H 0.1696 0.4354 0.5111 0.105 Uiso 0.50 1 calc PR D 2
H62K H 0.1022 0.4413 0.5556 0.105 Uiso 0.50 1 calc PR D 2
H62L H 0.1469 0.3782 0.5524 0.105 Uiso 0.50 1 calc PR D 2
C129 C 0.3340(5) 1.0086(4) 0.4215(5) 0.031(5) Uiso 0.50 1 d PGD E 1
C130 C 0.4000(8) 1.0487(7) 0.4567(7) 0.036(5) Uiso 0.50 1 d PG E 1
H13A H 0.4405 1.0677 0.4320 0.054 Uiso 0.50 1 calc PR E 1
H13B H 0.4267 1.0224 0.4849 0.054 Uiso 0.50 1 calc PR E 1
H13C H 0.3757 1.0821 0.4763 0.054 Uiso 0.50 1 calc PR E 1
C131 C 0.2720(8) 0.9794(8) 0.4594(7) 0.034(5) Uiso 0.50 1 d PG E 1
H13D H 0.2289 0.9532 0.4364 0.051 Uiso 0.50 1 calc PR E 1
H13E H 0.2477 1.0129 0.4790 0.051 Uiso 0.50 1 calc PR E 1
H13F H 0.2987 0.9532 0.4876 0.051 Uiso 0.50 1 calc PR E 1
C132 C 0.2931(10) 1.0488(9) 0.3785(6) 0.089(12) Uiso 0.50 1 d PG E 1
H13G H 0.2500 1.0226 0.3555 0.133 Uiso 0.50 1 calc PRD E 1
H13H H 0.3336 1.0678 0.3537 0.133 Uiso 0.50 1 calc PR E 1
H13I H 0.2688 1.0823 0.3980 0.133 Uiso 0.50 1 calc PRD E 1
C629 C 0.3185(5) 1.0014(7) 0.4162(9) 0.108(17) Uiso 0.50 1 d PD E 2
C630 C 0.2356(5) 0.9693(7) 0.3962(9) 0.130 Uiso 0.50 1 d PR E 2
H63G H 0.1931 0.9926 0.4108 0.216 Uiso 0.50 1 calc PR E 2
H63H H 0.2302 0.9260 0.4103 0.216 Uiso 0.50 1 calc PR E 2
H63I H 0.2295 0.9682 0.3546 0.216 Uiso 0.50 1 calc PR E 2
C631 C 0.3279(5) 1.0030(7) 0.4800(9) 0.130 Uiso 0.50 1 d PR E 2
H63D H 0.2854 1.0263 0.4946 0.216 Uiso 0.50 1 calc PR E 2
H63E H 0.3820 1.0239 0.4930 0.216 Uiso 0.50 1 calc PR E 2
H63F H 0.3225 0.9597 0.4940 0.216 Uiso 0.50 1 calc PR E 2
C632 C 0.3268(5) 1.0677(7) 0.3947(9) 0.112(16) Uiso 0.50 1 d PR E 2
H63J H 0.2842 1.0910 0.4092 0.168 Uiso 0.50 1 calc PR E 2
H63K H 0.3206 1.0666 0.3530 0.168 Uiso 0.50 1 calc PR E 2
H63L H 0.3809 1.0887 0.4077 0.168 Uiso 0.50 1 calc PR E 2
C133 C 0.4173(6) 0.9001(11) 0.2453(3) 0.129(10) Uiso 0.50 1 d PGD E 1
C134 C 0.3300(7) 0.8902(14) 0.2208(8) 0.155 Uiso 0.50 1 d PG E 1
H13J H 0.2998 0.9239 0.2345 0.193 Uiso 0.50 1 calc PRD E 1
H13K H 0.3048 0.8492 0.2327 0.193 Uiso 0.50 1 calc PR E 1
H13L H 0.3284 0.8909 0.1792 0.193 Uiso 0.50 1 calc PR E 1
C135 C 0.4635(12) 0.8485(14) 0.2243(5) 0.155 Uiso 0.50 1 d PG E 1
H13M H 0.5205 0.8550 0.2403 0.193 Uiso 0.50 1 calc PRD E 1
H13N H 0.4619 0.8492 0.1827 0.193 Uiso 0.50 1 calc PR E 1
H13O H 0.4383 0.8075 0.2362 0.193 Uiso 0.50 1 calc PRD E 1
C136 C 0.4559(13) 0.9629(13) 0.2270(9) 0.17(3) Uiso 0.50 1 d PG E 1
H13P H 0.5129 0.9694 0.2430 0.251 Uiso 0.50 1 calc PR E 1
H13Q H 0.4257 0.9966 0.2407 0.251 Uiso 0.50 1 calc PRD E 1
H13R H 0.4543 0.9636 0.1854 0.251 Uiso 0.50 1 calc PR E 1
C633 C 0.3996(8) 0.9047(10) 0.2443(3) 0.129(10) Uiso 0.50 1 d PGD E 2
C634 C 0.3402(12) 0.9469(11) 0.2179(11) 0.057(7) Uiso 0.50 1 d PG E 2
H63M H 0.3573 0.9907 0.2301 0.085 Uiso 0.50 1 calc PR E 2
H63N H 0.2854 0.9341 0.2301 0.085 Uiso 0.50 1 calc PR E 2
H63O H 0.3390 0.9434 0.1764 0.085 Uiso 0.50 1 calc PR E 2
C635 C 0.3731(16) 0.8375(9) 0.2261(13) 0.078(10) Uiso 0.50 1 d PG E 2
H63P H 0.4119 0.8099 0.2433 0.117 Uiso 0.50 1 calc PR E 2
H63Q H 0.3715 0.8337 0.1845 0.117 Uiso 0.50 1 calc PR E 2
H63R H 0.3184 0.8249 0.2384 0.117 Uiso 0.50 1 calc PR E 2
C636 C 0.4833(9) 0.9239(14) 0.2254(13) 0.079(10) Uiso 0.50 1 d PG E 2
H63S H 0.5007 0.9678 0.2374 0.118 Uiso 0.50 1 calc PR E 2
H63T H 0.4818 0.9202 0.1839 0.118 Uiso 0.50 1 calc PR E 2
H63U H 0.5222 0.8963 0.2427 0.118 Uiso 0.50 1 calc PR E 2
C137 C 1.0283(8) 0.9332(6) 0.5817(6) 0.047(3) Uani 1 1 d . . .
C138 C 1.1044(11) 0.9716(7) 0.5617(6) 0.065(4) Uani 1 1 d . . .
H13S H 1.1300 0.9997 0.5927 0.097 Uiso 1 1 calc R . .
H13T H 1.0884 0.9969 0.5290 0.097 Uiso 1 1 calc R . .
H13U H 1.1434 0.9428 0.5507 0.097 Uiso 1 1 calc R . .
C139 C 1.0551(9) 0.8922(8) 0.6323(7) 0.066(4) Uani 1 1 d . . .
H13V H 1.0816 0.9196 0.6635 0.099 Uiso 1 1 calc R . .
H13W H 1.0938 0.8637 0.6200 0.099 Uiso 1 1 calc R . .
H13X H 1.0070 0.8673 0.6454 0.099 Uiso 1 1 calc R . .
C140 C 0.9709(12) 0.9784(8) 0.6022(7) 0.082(6) Uani 1 1 d . . .
H14A H 0.9996 1.0058 0.6327 0.124 Uiso 1 1 calc R . .
H14B H 0.9232 0.9542 0.6166 0.124 Uiso 1 1 calc R . .
H14C H 0.9528 1.0044 0.5705 0.124 Uiso 1 1 calc R . .
C141 C 1.0369(9) 0.7963(7) 0.4061(6) 0.044(6) Uiso 0.50 1 d PGD F 1
C142 C 0.9923(14) 0.7361(8) 0.3812(10) 0.045(6) Uiso 0.50 1 d PG F 1
H14D H 0.9371 0.7438 0.3663 0.067 Uiso 0.50 1 calc PR F 1
H14E H 0.9887 0.7041 0.4107 0.067 Uiso 0.50 1 calc PR F 1
H14F H 1.0222 0.7210 0.3502 0.067 Uiso 0.50 1 calc PR F 1
C143 C 1.1214(11) 0.7845(12) 0.4289(11) 0.061(8) Uiso 0.50 1 d PG F 1
H14G H 1.1178 0.7525 0.4584 0.092 Uiso 0.50 1 calc PR F 1
H14H H 1.1505 0.8239 0.4452 0.092 Uiso 0.50 1 calc PR F 1
H14I H 1.1513 0.7694 0.3980 0.092 Uiso 0.50 1 calc PR F 1
C144 C 1.0425(15) 0.8453(9) 0.3609(9) 0.054(7) Uiso 0.50 1 d PG F 1
H14J H 0.9872 0.8530 0.3460 0.082 Uiso 0.50 1 calc PR F 1
H14K H 1.0723 0.8302 0.3299 0.082 Uiso 0.50 1 calc PR F 1
H14L H 1.0716 0.8847 0.3772 0.082 Uiso 0.50 1 calc PR F 1
C641 C 1.0243(11) 0.8141(8) 0.3895(7) 0.045(6) Uiso 0.50 1 d PGD F 2
C642 C 1.1121(12) 0.8416(13) 0.3919(14) 0.079(10) Uiso 0.50 1 d PG F 2
H64D H 1.1150 0.8878 0.3948 0.119 Uiso 0.50 1 calc PR F 2
H64E H 1.1364 0.8295 0.3573 0.119 Uiso 0.50 1 calc PR F 2
H64F H 1.1423 0.8256 0.4252 0.119 Uiso 0.50 1 calc PR F 2
C643 C 0.9781(17) 0.8386(13) 0.3385(11) 0.080(10) Uiso 0.50 1 d PG F 2
H64G H 0.9810 0.8848 0.3413 0.120 Uiso 0.50 1 calc PR F 2
H64H H 0.9207 0.8207 0.3369 0.120 Uiso 0.50 1 calc PR F 2
H64I H 1.0024 0.8264 0.3039 0.120 Uiso 0.50 1 calc PR F 2
C644 C 1.0199(17) 0.7434(8) 0.3851(13) 0.059(8) Uiso 0.50 1 d PG F 2
H64J H 1.0500 0.7274 0.4184 0.088 Uiso 0.50 1 calc PR F 2
H64K H 1.0442 0.7312 0.3505 0.088 Uiso 0.50 1 calc PR F 2
H64L H 0.9625 0.7254 0.3835 0.088 Uiso 0.50 1 calc PR F 2
C145 C 0.8813(10) 0.5888(9) 0.7927(6) 0.051(8) Uiso 0.50 1 d PGD G 1
C146 C 0.915(2) 0.6552(11) 0.7807(15) 0.101(14) Uiso 0.50 1 d PG G 1
H14M H 0.9556 0.6708 0.8113 0.151 Uiso 0.50 1 calc PR G 1
H14N H 0.8698 0.6824 0.7785 0.151 Uiso 0.50 1 calc PR G 1
H14O H 0.9399 0.6560 0.7445 0.151 Uiso 0.50 1 calc PR G 1
C147 C 0.9509(17) 0.5501(16) 0.8074(16) 0.124(18) Uiso 0.50 1 d PG G 1
H14P H 0.9880 0.5717 0.8376 0.186 Uiso 0.50 1 calc PR G 1
H14Q H 0.9809 0.5448 0.7736 0.186 Uiso 0.50 1 calc PR G 1
H14R H 0.9294 0.5085 0.8204 0.186 Uiso 0.50 1 calc PR G 1
C148 C 0.8285(18) 0.5892(16) 0.8418(12) 0.088(11) Uiso 0.50 1 d PG G 1
H14S H 0.8620 0.6054 0.8760 0.132 Uiso 0.50 1 calc PR G 1
H14T H 0.8043 0.5461 0.8482 0.132 Uiso 0.50 1 calc PR G 1
H14U H 0.7848 0.6164 0.8331 0.132 Uiso 0.50 1 calc PR G 1
C645 C 0.8720(7) 0.5825(6) 0.7993(4) 0.027(5) Uiso 0.50 1 d PGD G 2
C646 C 0.9567(9) 0.6064(9) 0.7851(9) 0.047(6) Uiso 0.50 1 d PG G 2
H64M H 0.9537 0.6409 0.7580 0.071 Uiso 0.50 1 calc PR G 2
H64N H 0.9824 0.5720 0.7681 0.071 Uiso 0.50 1 calc PR G 2
H64O H 0.9894 0.6220 0.8198 0.071 Uiso 0.50 1 calc PR G 2
C647 C 0.8767(12) 0.5297(7) 0.8408(7) 0.033(5) Uiso 0.50 1 d PG G 2
H64P H 0.8213 0.5141 0.8502 0.050 Uiso 0.50 1 calc PR G 2
H64Q H 0.9094 0.5453 0.8756 0.050 Uiso 0.50 1 calc PR G 2
H64R H 0.9024 0.4953 0.8239 0.050 Uiso 0.50 1 calc PR G 2
C648 C 0.8327(12) 0.6352(8) 0.8253(9) 0.049(6) Uiso 0.50 1 d PG G 2
H64S H 0.8296 0.6696 0.7982 0.073 Uiso 0.50 1 calc PR G 2
H64T H 0.8654 0.6508 0.8601 0.073 Uiso 0.50 1 calc PR G 2
H64U H 0.7773 0.6196 0.8347 0.073 Uiso 0.50 1 calc PR G 2
C149 C 0.8263(8) 0.4291(6) 0.6324(6) 0.045(3) Uani 1 1 d . G .
C150 C 0.7858(11) 0.4168(8) 0.5750(8) 0.076(5) Uani 1 1 d . . .
H15A H 0.7947 0.4547 0.5521 0.114 Uiso 1 1 calc R G .
H15B H 0.7270 0.4059 0.5776 0.114 Uiso 1 1 calc R . .
H15C H 0.8089 0.3816 0.5571 0.114 Uiso 1 1 calc R . .
C151 C 0.9182(9) 0.4415(10) 0.6232(10) 0.091(7) Uani 1 1 d . . .
H15D H 0.9495 0.4509 0.6599 0.136 Uiso 1 1 calc R G .
H15E H 0.9270 0.4775 0.5981 0.136 Uiso 1 1 calc R . .
H15F H 0.9364 0.4039 0.6058 0.136 Uiso 1 1 calc R . .
C152 C 0.8135(14) 0.3712(7) 0.6669(8) 0.083(6) Uani 1 1 d . . .
H15G H 0.8402 0.3793 0.7052 0.124 Uiso 1 1 calc R G .
H15H H 0.8371 0.3364 0.6488 0.124 Uiso 1 1 calc R . .
H15I H 0.7547 0.3598 0.6693 0.124 Uiso 1 1 calc R . .
C153 C 0.3897(6) 0.6580(5) 0.7295(4) 0.0232(19) Uani 1 1 d . . .
H15J H 0.3346 0.6564 0.7438 0.028 Uiso 1 1 calc R . .
H15K H 0.3979 0.6961 0.7060 0.028 Uiso 1 1 calc R . .
C154 C 0.4095(6) 0.5460(5) 0.7304(4) 0.025(2) Uani 1 1 d . . .
H15L H 0.3655 0.5399 0.7567 0.030 Uiso 1 1 calc R . .
H15M H 0.4060 0.5077 0.7058 0.030 Uiso 1 1 calc R . .
C155 C 0.5554(6) 0.5516(5) 0.7248(4) 0.0235(19) Uani 1 1 d . . .
H15N H 0.5595 0.5075 0.7125 0.028 Uiso 1 1 calc R . .
H15O H 0.6082 0.5680 0.7453 0.028 Uiso 1 1 calc R . .
Cl1 Cl 0.3268(4) 0.6379(4) 0.9044(3) 0.0560(17) Uani 0.50 1 d PD . .
Cl2 Cl 0.4264(6) 0.6029(4) 1.0029(3) 0.075(2) Uani 0.50 1 d PD . .
C160 C 0.3923(8) 0.6510(5) 0.9576(4) 0.090(12) Uiso 0.50 1 d PD . .
H16A H 0.3708 0.6838 0.9806 0.108 Uiso 0.50 1 calc PR . .
H16B H 0.4417 0.6721 0.9416 0.108 Uiso 0.50 1 calc PR . .
N11 N 0.2423(8) 0.2590(5) 0.6771(4) 0.090(10) Uiso 0.50 1 d PR . .
C156 C 0.3099(8) 0.2720(5) 0.6715(4) 0.049(6) Uiso 0.50 1 d PR . .
C157 C 0.4058(8) 0.2917(5) 0.6723(4) 0.043(5) Uiso 0.50 1 d PR . .
H15P H 0.4191 0.3337 0.6899 0.064 Uiso 0.50 1 calc PR . .
H15Q H 0.4222 0.2924 0.6332 0.064 Uiso 0.50 1 calc PR . .
H15R H 0.4351 0.2609 0.6942 0.064 Uiso 0.50 1 calc PR . .
N12 N 0.4180(19) 0.2225(14) 0.8189(13) 0.074(8) Uiso 0.50 1 d P . .
C158 C 0.3876(18) 0.2002(14) 0.8563(13) 0.055(7) Uiso 0.50 1 d P . .
C159 C 0.3639(16) 0.1751(12) 0.9093(11) 0.044(6) Uiso 0.50 1 d P . .
H15S H 0.3751 0.1308 0.9115 0.067 Uiso 0.50 1 calc PR . .
H15T H 0.3052 0.1777 0.9118 0.067 Uiso 0.50 1 calc PR . .
H15U H 0.3950 0.1995 0.9407 0.067 Uiso 0.50 1 calc PR . .
O5 O 0.6189(9) 0.7501(7) 0.7207(6) 0.102(5) Uani 1 1 d . . .
O6 O 0.1010(11) 0.4738(8) 0.8726(8) 0.046(4) Uiso 0.50 1 d P . .
O7 O 0.8182(14) 0.8094(11) 0.6960(10) 0.063(5) Uiso 0.50 1 d P . .
O8 O 0.9187(14) 0.8041(11) 0.8709(10) 0.068(6) Uiso 0.50 1 d P . .
O9 O 0.8022(13) 0.9233(10) 0.7682(9) 0.062(5) Uiso 0.50 1 d P . .
O10 O 0.5000 0.5000 0.5000 0.053(6) Uiso 0.50 2 d SP . .
O11 O 0.1681(13) 0.5171(10) 0.7667(9) 0.064(5) Uiso 0.50 1 d P . .
O12 O 0.3416(19) 0.0055(15) 0.8644(14) 0.103(9) Uiso 0.50 1 d P . .
O13 O 0.162(2) 0.1216(18) 0.8229(17) 0.130(12) Uiso 0.50 1 d P . .
O14 O 0.8577(14) 0.8348(11) 0.7064(10) 0.065(6) Uiso 0.50 1 d P . .
O15 O 0.684(3) 0.884(2) 0.760(2) 0.076(13) Uiso 0.25 1 d P . .
O16 O 0.959(2) 0.8608(18) 0.8792(17) 0.052(9) Uiso 0.25 1 d P . .
O17 O 0.5281(15) 0.4906(11) 0.5469(10) 0.073(6) Uiso 0.50 1 d P . .

loop_
_atom_site_aniso_label
_atom_site_aniso_U_11
_atom_site_aniso_U_22
_atom_site_aniso_U_33
_atom_site_aniso_U_23
_atom_site_aniso_U_13
_atom_site_aniso_U_12
Sn1 0.0199(3) 0.0248(3) 0.0266(3) 0.0051(2) -0.0108(2) -0.0030(2)
Sn2 0.0348(4) 0.0255(4) 0.0869(7) 0.0110(4) 0.0367(4) 0.0048(3)
O1 0.030(4) 0.049(5) 0.046(5) 0.028(4) -0.002(3) -0.002(3)
O2 0.034(4) 0.028(4) 0.034(4) 0.001(3) -0.005(3) -0.003(3)
O3 0.042(5) 0.027(4) 0.098(8) 0.001(4) 0.030(5) -0.001(3)
O4 0.063(6) 0.034(4) 0.063(6) -0.002(4) 0.034(5) 0.005(4)
N1 0.015(3) 0.017(3) 0.024(4) 0.002(3) -0.006(3) -0.003(3)
N2 0.021(4) 0.032(4) 0.024(4) 0.004(3) 0.003(3) -0.002(3)
N3 0.027(4) 0.023(4) 0.054(6) 0.010(4) -0.019(4) -0.011(3)
N4 0.019(4) 0.024(4) 0.033(5) 0.001(3) -0.015(3) -0.001(3)
N5 0.020(4) 0.015(3) 0.029(4) -0.001(3) 0.010(3) 0.002(3)
N6 0.033(5) 0.029(4) 0.067(7) 0.016(4) 0.032(5) 0.007(4)
N7 0.049(6) 0.033(5) 0.120(10) 0.021(6) 0.063(7) 0.007(5)
N8 0.029(4) 0.020(4) 0.069(7) 0.004(4) 0.031(4) 0.001(3)
N9 0.018(4) 0.029(4) 0.018(4) -0.002(3) -0.001(3) -0.002(3)
N10 0.023(4) 0.028(4) 0.016(4) -0.005(3) 0.007(3) -0.007(3)
C2 0.021(4) 0.020(4) 0.025(5) 0.008(3) 0.008(3) 0.006(3)
C3 0.021(4) 0.025(4) 0.018(4) 0.003(3) 0.004(3) -0.003(3)
C4 0.020(4) 0.018(4) 0.017(4) 0.000(3) 0.003(3) -0.001(3)
C5 0.021(4) 0.020(4) 0.017(4) -0.002(3) -0.002(3) -0.003(3)
C6 0.024(4) 0.024(4) 0.014(4) 0.003(3) -0.007(3) 0.002(3)
C7 0.021(4) 0.033(5) 0.024(5) 0.008(4) -0.010(4) 0.003(4)
C8 0.018(4) 0.041(6) 0.028(5) 0.010(4) -0.012(4) 0.000(4)
C9 0.030(5) 0.033(5) 0.020(5) 0.009(4) 0.008(4) 0.004(4)
C10 0.030(5) 0.033(5) 0.027(5) 0.009(4) -0.009(4) -0.009(4)
C11 0.032(6) 0.032(6) 0.052(7) -0.001(5) -0.013(5) -0.013(5)
C12 0.046(7) 0.039(6) 0.084(10) 0.012(7) -0.043(7) -0.024(6)
C13 0.054(8) 0.031(6) 0.112(13) 0.008(7) -0.053(8) -0.020(6)
C14 0.052(7) 0.026(5) 0.078(9) 0.005(6) -0.042(7) -0.022(5)
C15 0.036(6) 0.026(5) 0.083(10) 0.011(6) -0.023(6) -0.008(5)
C16 0.033(6) 0.023(5) 0.068(8) 0.007(5) -0.018(6) -0.003(4)
C17 0.053(7) 0.018(5) 0.062(8) 0.009(5) -0.022(6) -0.003(5)
C18 0.036(6) 0.025(5) 0.052(7) 0.001(5) -0.012(5) 0.000(4)
C19 0.031(5) 0.027(5) 0.022(5) 0.009(4) 0.006(4) 0.006(4)
C20 0.025(4) 0.016(4) 0.020(4) 0.004(3) 0.005(3) 0.001(3)
C21 0.026(4) 0.019(4) 0.021(4) 0.001(3) -0.006(4) 0.002(3)
C22 0.025(5) 0.024(4) 0.027(5) -0.002(4) -0.002(4) -0.001(4)
C23 0.060(7) 0.021(5) 0.018(5) -0.005(4) 0.000(5) -0.003(5)
C24 0.056(7) 0.023(5) 0.022(5) -0.001(4) -0.006(5) -0.013(5)
C25 0.041(6) 0.032(5) 0.026(5) 0.008(4) -0.002(4) -0.009(5)
C26 0.019(4) 0.029(5) 0.030(5) 0.006(4) 0.000(4) -0.002(4)
C27 0.025(5) 0.047(6) 0.029(5) 0.006(5) -0.008(4) -0.018(4)
C28 0.021(5) 0.045(6) 0.037(6) 0.011(5) -0.020(4) -0.008(4)
C29 0.027(5) 0.051(7) 0.039(6) 0.016(5) -0.015(5) -0.001(5)
C30 0.033(6) 0.060(7) 0.032(6) 0.017(5) -0.015(5) -0.005(5)
C31 0.024(5) 0.092(10) 0.033(6) 0.015(6) -0.017(5) -0.012(6)
C32 0.029(5) 0.052(7) 0.036(6) 0.012(5) -0.001(5) 0.000(5)
C33 0.054(8) 0.029(6) 0.107(13) 0.024(7) -0.036(8) 0.001(6)
C36 0.066(9) 0.018(5) 0.136(16) 0.008(7) -0.045(10) -0.017(6)
C37 0.069(9) 0.021(5) 0.100(12) 0.011(6) -0.039(9) -0.002(6)
C38 0.074(9) 0.027(6) 0.072(10) 0.012(6) -0.035(8) -0.003(6)
C39 0.020(4) 0.020(4) 0.020(4) 0.001(3) -0.002(3) 0.004(3)
C40 0.020(4) 0.029(5) 0.034(5) 0.000(4) 0.000(4) 0.000(4)
C41 0.026(5) 0.028(5) 0.024(5) -0.001(4) -0.005(4) 0.000(4)
C42 0.025(5) 0.032(5) 0.039(6) 0.015(4) -0.001(4) 0.009(4)
C43 0.022(5) 0.039(6) 0.033(5) -0.006(4) 0.002(4) 0.004(4)
C44 0.028(5) 0.029(5) 0.018(4) 0.002(4) -0.003(4) -0.003(4)
C46 0.059(9) 0.041(7) 0.084(11) 0.007(7) 0.015(8) 0.009(6)
C47 0.119(14) 0.055(8) 0.035(7) -0.002(6) 0.004(8) 0.029(9)
C48 0.071(9) 0.034(6) 0.046(7) 0.002(5) -0.010(6) 0.007(6)
C49 0.037(6) 0.047(7) 0.038(6) 0.006(5) -0.002(5) -0.022(5)
C50 0.071(9) 0.048(7) 0.054(8) 0.006(6) 0.022(7) -0.020(7)
C51 0.039(7) 0.067(9) 0.058(9) 0.017(7) 0.009(6) -0.005(6)
C52 0.053(8) 0.076(10) 0.053(8) -0.001(7) -0.014(7) -0.035(7)
C65 0.099(12) 0.036(7) 0.037(7) -0.011(6) -0.012(7) 0.000(7)
C66 0.17(2) 0.060(11) 0.080(14) -0.025(10) -0.015(14) -0.041(13)
C67 0.093(12) 0.048(8) 0.049(8) 0.007(6) -0.023(8) 0.017(8)
C68 0.129(16) 0.047(8) 0.056(10) -0.005(7) -0.035(10) 0.012(9)
C77 0.016(4) 0.014(4) 0.028(5) -0.005(3) 0.007(3) 0.003(3)
C78 0.020(4) 0.024(4) 0.025(5) -0.001(4) 0.007(4) 0.000(3)
C79 0.020(4) 0.025(4) 0.024(5) 0.000(4) 0.006(4) -0.003(3)
C80 0.022(4) 0.012(4) 0.025(5) 0.000(3) 0.004(3) -0.004(3)
C81 0.022(4) 0.020(4) 0.023(5) -0.002(3) 0.008(3) 0.005(3)
C82 0.040(5) 0.019(4) 0.023(5) 0.002(4) 0.018(4) 0.001(4)
C83 0.038(6) 0.038(6) 0.031(6) 0.008(5) 0.011(5) 0.003(5)
C84 0.061(8) 0.038(6) 0.040(6) 0.016(5) 0.028(6) 0.008(5)
C85 0.055(7) 0.036(6) 0.051(7) 0.016(5) 0.043(6) 0.006(5)
C86 0.076(8) 0.029(6) 0.109(12) 0.020(7) 0.076(9) 0.013(6)
C87 0.063(8) 0.030(6) 0.149(15) 0.036(8) 0.075(9) 0.019(6)
C88 0.071(9) 0.047(8) 0.173(18) 0.048(9) 0.089(11) 0.023(7)
C89 0.096(12) 0.039(8) 0.17(2) 0.016(10) 0.097(13) -0.003(8)
C90 0.046(7) 0.031(6) 0.141(15) 0.018(8) 0.062(8) 0.006(5)
C91 0.056(7) 0.024(5) 0.128(13) -0.004(7) 0.073(8) -0.005(5)
C92 0.037(6) 0.018(5) 0.100(11) -0.005(6) 0.030(7) -0.001(4)
C93 0.030(6) 0.032(6) 0.103(11) -0.012(6) 0.032(7) -0.007(5)
C94 0.019(5) 0.044(7) 0.085(10) -0.008(7) 0.016(6) -0.001(5)
C95 0.016(4) 0.025(5) 0.068(8) -0.006(5) 0.012(5) 0.003(4)
C96 0.015(4) 0.023(4) 0.043(6) -0.008(4) 0.007(4) -0.002(3)
C97 0.023(4) 0.018(4) 0.013(4) -0.001(3) -0.001(3) 0.001(3)
C98 0.023(4) 0.034(5) 0.020(5) 0.000(4) 0.008(4) 0.001(4)
C99 0.027(5) 0.035(5) 0.031(5) -0.010(4) 0.007(4) -0.001(4)
C100 0.022(5) 0.036(5) 0.026(5) 0.000(4) -0.004(4) -0.010(4)
C101 0.022(4) 0.021(4) 0.034(5) -0.003(4) -0.004(4) -0.005(4)
C102 0.020(4) 0.025(4) 0.024(5) -0.001(4) 0.004(4) 0.001(3)
C103 0.075(9) 0.029(6) 0.059(8) 0.003(5) 0.040(7) -0.004(6)
C104 0.036(6) 0.047(6) 0.034(6) 0.002(5) 0.013(5) 0.004(5)
C105 0.036(6) 0.065(8) 0.044(7) 0.014(6) 0.003(5) -0.016(6)
C109 0.049(7) 0.028(5) 0.089(10) -0.011(6) 0.050(7) -0.009(5)
C110 0.058(7) 0.031(6) 0.085(10) 0.014(6) 0.049(7) 0.014(5)
C111 0.060(7) 0.022(5) 0.044(7) 0.006(5) 0.018(6) 0.003(5)
C112 0.046(7) 0.032(6) 0.072(9) -0.010(6) 0.036(6) -0.013(5)
C113 0.047(7) 0.066(9) 0.104(12) -0.045(8) 0.047(8) -0.034(7)
C114 0.055(7) 0.064(8) 0.129(13) -0.063(9) 0.070(8) -0.035(7)
C115 0.014(4) 0.024(5) 0.046(6) -0.007(4) 0.004(4) -0.005(3)
C116 0.017(4) 0.025(5) 0.059(7) -0.003(5) 0.000(4) 0.000(4)
C117 0.021(5) 0.040(6) 0.041(6) -0.005(5) 0.001(4) 0.004(4)
C118 0.036(6) 0.034(5) 0.040(6) -0.004(5) -0.003(5) 0.013(5)
C119 0.034(5) 0.028(5) 0.039(6) -0.003(4) 0.005(5) 0.013(4)
C120 0.035(5) 0.030(5) 0.029(5) -0.010(4) 0.002(4) 0.003(4)
C121 0.024(5) 0.045(6) 0.043(6) -0.013(5) 0.006(4) 0.003(4)
C122 0.042(7) 0.053(8) 0.117(14) -0.009(9) 0.030(8) 0.020(6)
C123 0.034(6) 0.083(10) 0.048(8) -0.009(7) 0.012(6) 0.004(6)
C124 0.041(6) 0.066(8) 0.039(7) -0.017(6) 0.006(5) 0.010(6)
C137 0.058(8) 0.043(6) 0.044(7) 0.007(5) -0.003(6) 0.030(6)
C138 0.100(12) 0.040(7) 0.049(8) 0.000(6) 0.004(8) -0.019(8)
C139 0.052(8) 0.089(11) 0.064(10) 0.024(8) 0.006(7) 0.039(8)
C140 0.123(14) 0.074(10) 0.056(9) -0.026(8) -0.023(9) 0.064(10)
C149 0.045(7) 0.037(6) 0.055(8) -0.013(6) 0.001(6) 0.015(5)
C150 0.079(11) 0.061(9) 0.086(12) -0.043(8) -0.028(9) 0.032(8)
C151 0.041(8) 0.102(14) 0.128(17) -0.058(12) 0.018(9) -0.006(9)
C152 0.149(18) 0.045(8) 0.063(10) 0.001(7) 0.031(11) 0.035(10)
C153 0.021(4) 0.030(5) 0.019(4) 0.000(4) 0.003(3) 0.004(4)
C154 0.021(4) 0.029(5) 0.024(5) -0.001(4) -0.001(4) -0.001(4)
C155 0.020(4) 0.028(5) 0.022(5) -0.004(4) 0.002(3) 0.000(4)
Cl1 0.061(4) 0.073(4) 0.033(3) 0.011(3) -0.007(3) 0.012(3)
Cl2 0.091(6) 0.074(5) 0.053(4) 0.002(4) -0.034(4) 0.005(4)
O5 0.100(10) 0.127(12) 0.072(8) -0.042(8) 0.020(7) -0.027(9)

loop_
_atom_type_symbol
_atom_type_description
_atom_type_scat_dispersion_real
_atom_type_scat_dispersion_imag
_atom_type_scat_source
C C 0.0033 0.0016 'International Tables Vol C Tables 4.2.6.8 and 6.1.1.4'
H H 0.0000 0.0000 'International Tables Vol C Tables 4.2.6.8 and 6.1.1.4'
N N 0.0061 0.0033 'International Tables Vol C Tables 4.2.6.8 and 6.1.1.4'
O O 0.0106 0.0060 'International Tables Vol C Tables 4.2.6.8 and 6.1.1.4'
Sn Sn -0.6537 1.4246 'International Tables Vol C Tables 4.2.6.8 and 6.1.1.4'
Cl Cl 0.1484 0.1585 'International Tables Vol C Tables 4.2.6.8 and 6.1.1.4'

loop_
_geom_angle_atom_site_label_1
_geom_angle_atom_site_label_2
_geom_angle_atom_site_label_3
_geom_angle
_geom_angle_site_symmetry_3
O1 Sn1 O2 178.8(3) .
O1 Sn1 N4 90.4(3) .
O2 Sn1 N4 88.5(3) .
O1 Sn1 N2 90.7(3) .
O2 Sn1 N2 90.3(3) .
N4 Sn1 N2 178.5(3) .
O1 Sn1 N1 90.2(3) .
O2 Sn1 N1 90.4(3) .
N4 Sn1 N1 90.5(3) .
N2 Sn1 N1 90.4(3) .
O1 Sn1 N3 90.4(4) .
O2 Sn1 N3 89.0(4) .
N4 Sn1 N3 89.9(3) .
N2 Sn1 N3 89.2(3) .
N1 Sn1 N3 179.3(4) .
O4 Sn2 O3 178.8(4) .
O4 Sn2 N6 88.9(4) .
O3 Sn2 N6 91.1(4) .
O4 Sn2 N8 91.6(4) .
O3 Sn2 N8 88.4(4) .
N6 Sn2 N8 179.4(4) .
O4 Sn2 N5 92.0(3) .
O3 Sn2 N5 86.8(3) .
N6 Sn2 N5 90.7(3) .
N8 Sn2 N5 89.6(3) .
O4 Sn2 N7 87.7(4) .
O3 Sn2 N7 93.5(4) .
N6 Sn2 N7 89.5(4) .
N8 Sn2 N7 90.3(4) .
N5 Sn2 N7 179.7(4) .
Sn1 O1 H1O 109.4 .
Sn1 O2 H2O 109.1 .
Sn2 O3 H3O 109.2 .
Sn2 O4 H4O 109.4 .
C4 N1 C1 109.1(7) .
C4 N1 Sn1 122.8(6) .
C1 N1 Sn1 126.2(5) .
C9 N2 C6 110.1(8) .
C9 N2 Sn1 124.9(7) .
C6 N2 Sn1 124.7(6) .
C11 N3 C14 111.9(9) .
C11 N3 Sn1 124.3(7) .
C14 N3 Sn1 123.9(7) .
C16 N4 C19 109.7(8) .
C16 N4 Sn1 125.9(7) .
C19 N4 Sn1 124.4(6) .
C80 N5 C77 109.3(7) .
C80 N5 Sn2 123.1(6) .
C77 N5 Sn2 126.3(6) .
C85 N6 C82 107.6(10) .
C85 N6 Sn2 125.8(7) .
C82 N6 Sn2 125.1(7) .
C87 N7 C90 109.9(11) .
C87 N7 Sn2 126.6(8) .
C90 N7 Sn2 123.4(11) .
C92 N8 C95 108.5(10) .
C92 N8 Sn2 126.8(9) .
C95 N8 Sn2 124.6(6) .
C3 N9 C154 108.9(8) .
C3 N9 C155 110.7(7) .
C154 N9 C155 109.8(7) .
C79 N10 C154 107.0(8) .
C79 N10 C153 110.9(7) .
C154 N10 C153 111.4(7) .
N1 C1 C2 108.1(7) .
N1 C1 C20 122.8(8) .
C2 C1 C20 128.9(8) .
C3 C2 C1 107.0(8) .
C3 C2 C153 120.5(8) .
C1 C2 C153 132.4(8) .
C2 C3 N9 125.1(8) .
C2 C3 C4 108.5(8) .
N9 C3 C4 126.2(8) .
N1 C4 C5 126.4(8) .
N1 C4 C3 107.1(8) .
C5 C4 C3 126.3(8) .
C6 C5 C4 126.4(8) .
C6 C5 C21 117.0(8) .
C4 C5 C21 116.6(8) .
N2 C6 C5 125.7(8) .
N2 C6 C7 107.7(8) .
C5 C6 C7 126.6(8) .
C8 C7 C6 107.4(9) .
C8 C7 H7 126.3 .
C6 C7 H7 126.3 .
C7 C8 C9 108.0(9) .
C7 C8 H8 126.0 .
C9 C8 H8 126.0 .
N2 C9 C10 127.6(10) .
N2 C9 C8 106.8(9) .
C10 C9 C8 125.6(9) .
C11 C10 C9 125.0(10) .
C11 C10 C27 119.3(9) .
C9 C10 C27 115.6(10) .
N3 C11 C10 128.9(10) .
N3 C11 C12 106.0(10) .
C10 C11 C12 125.1(11) .
C13 C12 C11 108.2(11) .
C13 C12 H12 125.9 .
C11 C12 H12 125.9 .
C12 C13 C14 109.3(11) .
C12 C13 H13 125.3 .
C14 C13 H13 125.3 .
N3 C14 C15 128.0(10) .
N3 C14 C13 104.6(11) .
C15 C14 C13 127.4(11) .
C16 C15 C14 124.7(10) .
C16 C15 C33 118.1(11) .
C14 C15 C33 117.2(10) .
N4 C16 C15 127.7(10) .
N4 C16 C17 106.9(9) .
C15 C16 C17 125.4(10) .
C18 C17 C16 107.5(10) .
C18 C17 H17 126.3 .
C16 C17 H17 126.3 .
C17 C18 C19 108.5(10) .
C17 C18 H18 125.8 .
C19 C18 H18 125.8 .
N4 C19 C20 127.1(9) .
N4 C19 C18 107.3(9) .
C20 C19 C18 125.6(9) .
C19 C20 C1 128.3(9) .
C19 C20 C39 114.8(8) .
C1 C20 C39 116.9(8) .
C22 C21 C26 120.9(9) .
C22 C21 C5 122.3(9) .
C26 C21 C5 116.8(8) .
C21 C22 C23 119.6(10) .
C21 C22 H22 120.2 .
C23 C22 H22 120.2 .
C24 C23 C22 118.1(10) .
C24 C23 C45 120.4(9) .
C22 C23 C45 121.5(10) .
C23 C24 C25 123.6(9) .
C23 C24 H24 118.2 .
C25 C24 H24 118.2 .
C26 C25 C24 117.9(10) .
C26 C25 C49 122.9(11) .
C24 C25 C49 119.1(10) .
C25 C26 C21 119.9(10) .
C25 C26 H26 120.1 .
C21 C26 H26 120.1 .
C28 C27 C32 118.5(10) .
C28 C27 C10 119.6(10) .
C32 C27 C10 121.8(11) .
C27 C28 C29 121.3(11) .
C27 C28 H28 119.4 .
C29 C28 H28 119.4 .
C30 C29 C28 117.1(12) .
C30 C29 C53 117.7(12) .
C28 C29 C53 125.2(13) .
C30 C29 C553 122.0(12) .
C28 C29 C553 120.9(12) .
C53 C29 C553 5.0(13) .
C29 C30 C31 125.0(11) .
C29 C30 H30 117.5 .
C31 C30 H30 117.5 .
C32 C31 C30 114.6(11) .
C32 C31 C57 126.5(12) .
C30 C31 C57 118.5(11) .
C32 C31 C557 115.0(14) .
C30 C31 C557 129.2(12) .
C57 C31 C557 20.3(10) .
C31 C32 C27 123.3(12) .
C31 C32 H32 118.4 .
C27 C32 H32 118.4 .
C34 C33 C38 116.8(14) .
C34 C33 C15 121.6(16) .
C38 C33 C15 121.6(14) .
C33 C34 C35 127.6(16) .
C33 C34 H34 116.2 .
C35 C34 H34 116.2 .
C36 C35 C34 110.8(11) .
C36 C35 C61 123.5(15) .
C34 C35 C61 125.2(14) .
C36 C35 C561 130.9(17) .
C34 C35 C561 116.7(17) .
C61 C35 C561 19.5(6) .
C37 C36 C35 126.1(12) .
C37 C36 H36 116.9 .
C35 C36 H36 116.9 .
C36 C37 C38 115.3(15) .
C36 C37 C65 121.1(12) .
C38 C37 C65 123.6(15) .
C33 C38 C37 122.9(16) .
C33 C38 H38 118.6 .
C37 C38 H38 118.6 .
C40 C39 C44 121.3(9) .
C40 C39 C20 120.5(8) .
C44 C39 C20 118.1(8) .
C41 C40 C39 120.7(9) .
C41 C40 H40 119.6 .
C39 C40 H40 119.6 .
C40 C41 C42 118.3(9) .
C40 C41 C69 123.7(9) .
C42 C41 C69 118.1(9) .
C40 C41 C569 117.9(14) .
C42 C41 C569 123.9(14) .
C69 C41 C569 6.0(13) .
C43 C42 C41 120.9(9) .
C43 C42 H42 119.6 .
C41 C42 H42 119.6 .
C42 C43 C44 120.1(9) .
C42 C43 C73 120.9(10) .
C44 C43 C73 118.6(11) .
C42 C43 C573 127.0(10) .
C44 C43 C573 112.4(10) .
C73 C43 C573 14.5(8) .
C39 C44 C43 118.8(9) .
C39 C44 H44 120.6 .
C43 C44 H44 120.6 .
C47 C45 C46 108.2(13) .
C47 C45 C23 109.3(11) .
C46 C45 C23 113.7(10) .
C47 C45 C48 108.5(11) .
C46 C45 C48 108.5(11) .
C23 C45 C48 108.6(10) .
C45 C46 H46A 109.5 .
C45 C46 H46B 109.5 .
H46A C46 H46B 109.5 .
C45 C46 H46C 109.5 .
H46A C46 H46C 109.5 .
H46B C46 H46C 109.5 .
C45 C47 H47A 109.5 .
C45 C47 H47B 109.5 .
H47A C47 H47B 109.5 .
C45 C47 H47C 109.5 .
H47A C47 H47C 109.5 .
H47B C47 H47C 109.5 .
C45 C48 H48A 109.5 .
C45 C48 H48B 109.5 .
H48A C48 H48B 109.5 .
C45 C48 H48C 109.5 .
H48A C48 H48C 109.5 .
H48B C48 H48C 109.5 .
C50 C49 C51 109.1(11) .
C50 C49 C25 108.6(11) .
C51 C49 C25 111.4(10) .
C50 C49 C52 110.8(11) .
C51 C49 C52 108.0(12) .
C25 C49 C52 108.8(10) .
C49 C50 H50A 109.5 .
C49 C50 H50B 109.5 .
H50A C50 H50B 109.5 .
C49 C50 H50C 109.5 .
H50A C50 H50C 109.5 .
H50B C50 H50C 109.5 .
C49 C51 H51A 109.5 .
C49 C51 H51B 109.5 .
H51A C51 H51B 109.5 .
C49 C51 H51C 109.5 .
H51A C51 H51C 109.5 .
H51B C51 H51C 109.5 .
C49 C52 H52A 109.5 .
C49 C52 H52B 109.5 .
H52A C52 H52B 109.5 .
C49 C52 H52C 109.5 .
H52A C52 H52C 109.5 .
H52B C52 H52C 109.5 .
C29 C53 C54 109.4(15) .
C29 C53 C55 105.9(16) .
C54 C53 C55 109.5 .
C29 C53 C56 113.1(16) .
C54 C53 C56 109.5 .
C55 C53 C56 109.5 .
C53 C54 H54A 109.5 .
C53 C54 H54B 109.5 .
H54A C54 H54B 109.5 .
C53 C54 H54C 109.5 .
H54A C54 H54C 109.5 .
H54B C54 H54C 109.5 .
C53 C55 H55A 109.5 .
C53 C55 H55B 109.5 .
H55A C55 H55B 109.5 .
C53 C55 H55C 109.5 .
H55A C55 H55C 109.5 .
H55B C55 H55C 109.5 .
C53 C56 H56A 109.5 .
C53 C56 H56B 109.5 .
H56A C56 H56B 109.5 .
C53 C56 H56C 109.5 .
H56A C56 H56C 109.5 .
H56B C56 H56C 109.5 .
C556 C553 C554 109.5 .
C556 C553 C555 109.5 .
C554 C553 C555 109.5 .
C556 C553 C29 106.5(18) .
C554 C553 C29 111.8(17) .
C555 C553 C29 110.0(18) .
C553 C554 H55D 109.5 .
C553 C554 H55E 109.5 .
H55D C554 H55E 109.5 .
C553 C554 H55F 109.5 .
H55D C554 H55F 109.5 .
H55E C554 H55F 109.5 .
C553 C555 H55G 109.5 .
C553 C555 H55H 109.5 .
H55G C555 H55H 109.5 .
C553 C555 H55I 109.5 .
H55G C555 H55I 109.5 .
H55H C555 H55I 109.5 .
C553 C556 H55J 109.5 .
C553 C556 H55K 109.5 .
H55J C556 H55K 109.5 .
C553 C556 H55L 109.5 .
H55J C556 H55L 109.5 .
H55K C556 H55L 109.5 .
C31 C57 C59 109.8(13) .
C31 C57 C60 108.6(12) .
C59 C57 C60 109.5 .
C31 C57 C58 110.1(12) .
C59 C57 C58 109.5 .
C60 C57 C58 109.5 .
C57 C58 H58A 109.5 .
C57 C58 H58B 109.5 .
H58A C58 H58B 109.5 .
C57 C58 H58C 109.5 .
H58A C58 H58C 109.5 .
H58B C58 H58C 109.5 .
C57 C59 H59A 109.5 .
C57 C59 H59B 109.5 .
H59A C59 H59B 109.5 .
C57 C59 H59C 109.5 .
H59A C59 H59C 109.5 .
H59B C59 H59C 109.5 .
C57 C60 H60A 109.5 .
C57 C60 H60B 109.5 .
H60A C60 H60B 109.5 .
C57 C60 H60C 109.5 .
H60A C60 H60C 109.5 .
H60B C60 H60C 109.5 .
C560 C557 C558 109.5 .
C560 C557 C559 109.5 .
C558 C557 C559 109.5 .
C560 C557 C31 120(2) .
C558 C557 C31 104(2) .
C559 C557 C31 104(2) .
C557 C558 H55M 109.5 .
C557 C558 H55N 109.5 .
H55M C558 H55N 109.5 .
C557 C558 H55O 109.5 .
H55M C558 H55O 109.5 .
H55N C558 H55O 109.5 .
C557 C559 H55P 109.5 .
C557 C559 H55Q 109.5 .
H55P C559 H55Q 109.5 .
C557 C559 H55R 109.5 .
H55P C559 H55R 109.5 .
H55Q C559 H55R 109.5 .
C557 C560 H56D 109.5 .
C557 C560 H56E 109.5 .
H56D C560 H56E 109.5 .
C557 C560 H56F 109.5 .
H56D C560 H56F 109.5 .
H56E C560 H56F 109.5 .
C35 C61 C63 110.6(15) .
C35 C61 C62 109.7(15) .
C63 C61 C62 109.5 .
C35 C61 C64 108.1(14) .
C63 C61 C64 109.5 .
C62 C61 C64 109.5 .
C61 C62 H62A 109.5 .
C61 C62 H62B 109.5 .
H62A C62 H62B 109.5 .
C61 C62 H62C 109.5 .
H62A C62 H62C 109.5 .
H62B C62 H62C 109.5 .
C61 C63 H63A 109.5 .
C61 C63 H63B 109.5 .
H63A C63 H63B 109.5 .
C61 C63 H63C 109.5 .
H63A C63 H63C 109.5 .
H63B C63 H63C 109.5 .
C61 C64 H64A 109.5 .
C61 C64 H64B 109.5 .
H64A C64 H64B 109.5 .
C61 C64 H64C 109.5 .
H64A C64 H64C 109.5 .
H64B C64 H64C 109.5 .
C563 C561 C562 109.5 .
C563 C561 C564 109.5 .
C562 C561 C564 109.5 .
C563 C561 C35 106(2) .
C562 C561 C35 106(2) .
C564 C561 C35 116.2(17) .
C561 C562 H56G 109.5 .
C561 C562 H56H 109.5 .
H56G C562 H56H 109.5 .
C561 C562 H56I 109.5 .
H56G C562 H56I 109.5 .
H56H C562 H56I 109.5 .
C561 C563 H56J 109.5 .
C561 C563 H56K 109.5 .
H56J C563 H56K 109.5 .
C561 C563 H56L 109.5 .
H56J C563 H56L 109.5 .
H56K C563 H56L 109.5 .
C561 C564 H56M 109.5 .
C561 C564 H56N 109.5 .
H56M C564 H56N 109.5 .
C561 C564 H56O 109.5 .
H56M C564 H56O 109.5 .
H56N C564 H56O 109.5 .
C66 C65 C37 111.8(16) .
C66 C65 C68 110.0(15) .
C37 C65 C68 113.2(12) .
C66 C65 C67 107.5(13) .
C37 C65 C67 108.1(13) .
C68 C65 C67 105.9(13) .
C65 C66 H66A 109.5 .
C65 C66 H66B 109.5 .
H66A C66 H66B 109.5 .
C65 C66 H66C 109.5 .
H66A C66 H66C 109.5 .
H66B C66 H66C 109.5 .
C65 C67 H67A 109.5 .
C65 C67 H67B 109.5 .
H67A C67 H67B 109.5 .
C65 C67 H67C 109.5 .
H67A C67 H67C 109.5 .
H67B C67 H67C 109.5 .
C65 C68 H68A 109.5 .
C65 C68 H68B 109.5 .
H68A C68 H68B 109.5 .
C65 C68 H68C 109.5 .
H68A C68 H68C 109.5 .
H68B C68 H68C 109.5 .
C70 C69 C71 109.5 .
C70 C69 C72 109.5 .
C71 C69 C72 109.5 .
C70 C69 C41 110.0(9) .
C71 C69 C41 107.4(9) .
C72 C69 C41 110.9(9) .
C69 C70 H70A 109.5 .
C69 C70 H70B 109.5 .
H70A C70 H70B 109.5 .
C69 C70 H70C 109.5 .
H70A C70 H70C 109.5 .
H70B C70 H70C 109.5 .
C69 C71 H71A 109.5 .
C69 C71 H71B 109.5 .
H71A C71 H71B 109.5 .
C69 C71 H71C 109.5 .
H71A C71 H71C 109.5 .
H71B C71 H71C 109.5 .
C69 C72 H72A 109.5 .
C69 C72 H72B 109.5 .
H72A C72 H72B 109.5 .
C69 C72 H72C 109.5 .
H72A C72 H72C 109.5 .
H72B C72 H72C 109.5 .
C572 C569 C570 109.5 .
C572 C569 C571 109.5 .
C570 C569 C571 109.5 .
C572 C569 C41 107(2) .
C570 C569 C41 108(3) .
C571 C569 C41 113(3) .
C569 C570 H57A 109.5 .
C569 C570 H57B 109.5 .
H57A C570 H57B 109.5 .
C569 C570 H57C 109.5 .
H57A C570 H57C 109.5 .
H57B C570 H57C 109.5 .
C569 C571 H57D 109.5 .
C569 C571 H57E 109.5 .
H57D C571 H57E 109.5 .
C569 C571 H57F 109.5 .
H57D C571 H57F 109.5 .
H57E C571 H57F 109.5 .
C569 C572 H57G 109.5 .
C569 C572 H57H 109.5 .
H57G C572 H57H 109.5 .
C569 C572 H57I 109.5 .
H57G C572 H57I 109.5 .
H57H C572 H57I 109.5 .
C74 C73 C76 109.5 .
C74 C73 C75 109.5 .
C76 C73 C75 109.5 .
C74 C73 C43 110.7(13) .
C76 C73 C43 113.4(14) .
C75 C73 C43 104.2(14) .
C73 C74 H74A 109.5 .
C73 C74 H74B 109.5 .
H74A C74 H74B 109.5 .
C73 C74 H74C 109.5 .
H74A C74 H74C 109.5 .
H74B C74 H74C 109.5 .
C73 C75 H75A 109.5 .
C73 C75 H75B 109.5 .
H75A C75 H75B 109.5 .
C73 C75 H75C 109.5 .
H75A C75 H75C 109.5 .
H75B C75 H75C 109.5 .
C73 C76 H76A 109.5 .
C73 C76 H76B 109.5 .
H76A C76 H76B 109.5 .
C73 C76 H76C 109.5 .
H76A C76 H76C 109.5 .
H76B C76 H76C 109.5 .
C576 C573 C575 109.5 .
C576 C573 C574 109.5 .
C575 C573 C574 109.5 .
C576 C573 C43 108.3(11) .
C575 C573 C43 111.2(11) .
C574 C573 C43 108.9(11) .
C573 C574 H57J 109.5 .
C573 C574 H57K 109.5 .
H57J C574 H57K 109.5 .
C573 C574 H57L 109.5 .
H57J C574 H57L 109.5 .
H57K C574 H57L 109.5 .
C573 C575 H57M 109.5 .
C573 C575 H57N 109.5 .
H57M C575 H57N 109.5 .
C573 C575 H57O 109.5 .
H57M C575 H57O 109.5 .
H57N C575 H57O 109.5 .
C573 C576 H57P 109.5 .
C573 C576 H57Q 109.5 .
H57P C576 H57Q 109.5 .
C573 C576 H57R 109.5 .
H57P C576 H57R 109.5 .
H57Q C576 H57R 109.5 .
N5 C77 C96 124.0(9) .
N5 C77 C78 108.0(7) .
C96 C77 C78 127.9(9) .
C79 C78 C77 106.4(8) .
C79 C78 C155 120.3(8) .
C77 C78 C155 133.0(8) .
C78 C79 N10 125.5(9) .
C78 C79 C80 108.9(8) .
N10 C79 C80 125.4(8) .
N5 C80 C81 125.5(8) .
N5 C80 C79 106.7(8) .
C81 C80 C79 127.7(8) .
C80 C81 C82 126.3(9) .
C80 C81 C97 116.5(8) .
C82 C81 C97 116.9(8) .
N6 C82 C81 125.3(10) .
N6 C82 C83 108.0(9) .
C81 C82 C83 126.7(9) .
C84 C83 C82 106.0(10) .
C84 C83 H83 127.0 .
C82 C83 H83 127.0 .
C83 C84 C85 108.6(11) .
C83 C84 H84 125.7 .
C85 C84 H84 125.7 .
N6 C85 C84 109.7(9) .
N6 C85 C86 126.3(13) .
C84 C85 C86 123.9(13) .
C87 C86 C85 126.3(14) .
C87 C86 C103 117.5(10) .
C85 C86 C103 116.2(12) .
N7 C87 C86 124.9(12) .
N7 C87 C88 108.8(13) .
C86 C87 C88 126.3(15) .
C89 C88 C87 106.4(16) .
C89 C88 H88 126.8 .
C87 C88 H88 126.8 .
C88 C89 C90 109.9(13) .
C88 C89 H89 125.1 .
C90 C89 H89 125.1 .
C91 C90 N7 126.9(13) .
C91 C90 C89 128.1(12) .
N7 C90 C89 104.8(15) .
C90 C91 C92 127.8(11) .
C90 C91 C109 118.4(12) .
C92 C91 C109 113.8(13) .
N8 C92 C93 109.5(11) .
N8 C92 C91 124.6(12) .
C93 C92 C91 125.8(11) .
C94 C93 C92 107.1(11) .
C94 C93 H93 126.5 .
C92 C93 H93 126.5 .
C93 C94 C95 108.5(12) .
C93 C94 H94 125.8 .
C95 C94 H94 125.8 .
N8 C95 C96 127.7(9) .
N8 C95 C94 106.2(10) .
C96 C95 C94 126.1(11) .
C95 C96 C77 126.6(10) .
C95 C96 C115 112.1(8) .
C77 C96 C115 121.3(9) .
C102 C97 C98 120.0(8) .
C102 C97 C81 118.2(8) .
C98 C97 C81 121.7(8) .
C99 C98 C97 119.6(9) .
C99 C98 H98 120.2 .
C97 C98 H98 120.2 .
C100 C99 C98 118.8(10) .
C100 C99 C121 119.7(9) .
C98 C99 C121 121.5(10) .
C101 C100 C99 123.4(9) .
C101 C100 H100 118.3 .
C99 C100 H100 118.3 .
C100 C101 C102 117.5(9) .
C100 C101 C625 115.5(10) .
C102 C101 C625 126.5(10) .
C100 C101 C125 125.3(9) .
C102 C101 C125 116.8(9) .
C625 C101 C125 16.3(8) .
C97 C102 C101 120.5(9) .
C97 C102 H102 119.7 .
C101 C102 H102 119.7 .
C104 C103 C108 120.0 .
C104 C103 C86 114.9(7) .
C108 C103 C86 125.1(7) .
C105 C104 C103 120.0 .
C105 C104 H104 120.0 .
C103 C104 H104 120.0 .
C104 C105 C106 120.0 .
C104 C105 C629 122.9(10) .
C106 C105 C629 116.6(10) .
C104 C105 C129 118.5(6) .
C106 C105 C129 121.3(6) .
C629 C105 C129 11.53(19) .
C105 C106 C107 120.0 .
C105 C106 H106 120.0 .
C107 C106 H106 120.0 .
C108 C107 C106 120.0 .
C108 C107 C133 115.8(9) .
C106 C107 C133 124.1(9) .
C108 C107 C633 125.8(8) .
C106 C107 C633 113.9(8) .
C133 C107 C633 12.00(19) .
C107 C108 C103 120.0 .
C107 C108 H108 120.0 .
C103 C108 H108 120.0 .
C114 C109 C110 120.0(11) .
C114 C109 C91 120.0(12) .
C110 C109 C91 119.7(12) .
C109 C110 C111 121.9(12) .
C109 C110 H110 119.0 .
C111 C110 H110 119.0 .
C112 C111 C110 116.2(12) .
C112 C111 C137 124.1(12) .
C110 C111 C137 119.6(12) .
C113 C112 C111 122.7(12) .
C113 C112 H112 118.6 .
C111 C112 H112 118.6 .
C112 C113 C114 120.0(13) .
C112 C113 C141 118.4(12) .
C114 C113 C141 120.5(12) .
C112 C113 C641 120.9(12) .
C114 C113 C641 118.0(14) .
C141 C113 C641 21.2(6) .
C109 C114 C113 119.1(14) .
C109 C114 H114 120.5 .
C113 C114 H114 120.5 .
C116 C115 C120 119.2(10) .
C116 C115 C96 121.1(9) .
C120 C115 C96 117.8(10) .
C115 C116 C117 122.5(10) .
C115 C116 H116 118.7 .
C117 C116 H116 118.7 .
C118 C117 C116 115.8(8) .
C118 C117 C145 121.8(11) .
C116 C117 C145 120.4(11) .
C118 C117 C645 122.3(9) .
C116 C117 C645 121.8(10) .
C145 C117 C645 9.8(10) .
C119 C118 C117 123.5(10) .
C119 C118 H118 118.2 .
C117 C118 H118 118.2 .
C118 C119 C120 118.4(10) .
C118 C119 C149 119.3(10) .
C120 C119 C149 122.0(10) .
C115 C120 C119 120.5(10) .
C115 C120 H120 119.7 .
C119 C120 H120 119.7 .
C124 C121 C122 110.1(12) .
C124 C121 C123 108.1(10) .
C122 C121 C123 108.9(11) .
C124 C121 C99 108.2(9) .
C122 C121 C99 112.9(9) .
C123 C121 C99 108.4(10) .
C121 C122 H12A 109.5 .
C121 C122 H12B 109.5 .
H12A C122 H12B 109.5 .
C121 C122 H12C 109.5 .
H12A C122 H12C 109.5 .
H12B C122 H12C 109.5 .
C121 C123 H12D 109.5 .
C121 C123 H12E 109.5 .
H12D C123 H12E 109.5 .
C121 C123 H12F 109.5 .
H12D C123 H12F 109.5 .
H12E C123 H12F 109.5 .
C121 C124 H12G 109.5 .
C121 C124 H12H 109.5 .
H12G C124 H12H 109.5 .
C121 C124 H12I 109.5 .
H12G C124 H12I 109.5 .
H12H C124 H12I 109.5 .
C126 C125 C128 109.5 .
C126 C125 C127 109.5 .
C128 C125 C127 109.5 .
C126 C125 C101 111.0(11) .
C128 C125 C101 108.7(10) .
C127 C125 C101 108.8(11) .
C125 C126 H12J 109.5 .
C125 C126 H12K 109.5 .
H12J C126 H12K 109.5 .
C125 C126 H12L 109.5 .
H12J C126 H12L 109.5 .
H12K C126 H12L 109.5 .
C125 C127 H12M 109.5 .
C125 C127 H12N 109.5 .
H12M C127 H12N 109.5 .
C125 C127 H12O 109.5 .
H12M C127 H12O 109.5 .
H12N C127 H12O 109.5 .
C125 C128 H12P 109.5 .
C125 C128 H12Q 109.5 .
H12P C128 H12Q 109.5 .
C125 C128 H12R 109.5 .
H12P C128 H12R 109.5 .
H12Q C128 H12R 109.5 .
C626 C625 C627 109.5 .
C626 C625 C628 109.5 .
C627 C625 C628 109.5 .
C626 C625 C101 113.1(15) .
C627 C625 C101 107.0(15) .
C628 C625 C101 108.3(15) .
C625 C626 H62D 109.5 .
C625 C626 H62E 109.5 .
H62D C626 H62E 109.5 .
C625 C626 H62F 109.5 .
H62D C626 H62F 109.5 .
H62E C626 H62F 109.5 .
C625 C627 H62G 109.5 .
C625 C627 H62H 109.5 .
H62G C627 H62H 109.5 .
C625 C627 H62I 109.5 .
H62G C627 H62I 109.5 .
H62H C627 H62I 109.5 .
C625 C628 H62J 109.5 .
C625 C628 H62K 109.5 .
H62J C628 H62K 109.5 .
C625 C628 H62L 109.5 .
H62J C628 H62L 109.5 .
H62K C628 H62L 109.5 .
C130 C129 C131 109.5 .
C130 C129 C132 109.5 .
C131 C129 C132 109.5 .
C130 C129 C105 108.8(8) .
C131 C129 C105 108.9(10) .
C132 C129 C105 110.6(9) .
C129 C130 H13A 109.5 .
C129 C130 H13B 109.5 .
H13A C130 H13B 109.5 .
C129 C130 H13C 109.5 .
H13A C130 H13C 109.5 .
H13B C130 H13C 109.5 .
C129 C131 H13D 109.5 .
C129 C131 H13E 109.5 .
H13D C131 H13E 109.5 .
C129 C131 H13F 109.5 .
H13D C131 H13F 109.5 .
H13E C131 H13F 109.5 .
C129 C132 H13G 109.5 .
C129 C132 H13H 109.5 .
H13G C132 H13H 109.5 .
C129 C132 H13I 109.5 .
H13G C132 H13I 109.5 .
H13H C132 H13I 109.5 .
C105 C629 C632 116.8(9) .
C105 C629 C630 100.2(5) .
C632 C629 C630 109.5 .
C105 C629 C631 111.0(9) .
C632 C629 C631 109.5 .
C630 C629 C631 109.5 .
C629 C630 H63G 109.5 .
C629 C630 H63H 109.5 .
H63G C630 H63H 109.5 .
C629 C630 H63I 109.5 .
H63G C630 H63I 109.5 .
H63H C630 H63I 109.5 .
C629 C631 H63D 109.5 .
C629 C631 H63E 109.5 .
H63D C631 H63E 109.5 .
C629 C631 H63F 109.5 .
H63D C631 H63F 109.5 .
H63E C631 H63F 109.5 .
C629 C632 H63J 109.5 .
C629 C632 H63K 109.5 .
H63J C632 H63K 109.5 .
C629 C632 H63L 109.5 .
H63J C632 H63L 109.5 .
H63K C632 H63L 109.5 .
C135 C133 C136 109.5 .
C135 C133 C134 109.5 .
C136 C133 C134 109.5 .
C135 C133 C107 117.9(11) .
C136 C133 C107 105.2(10) .
C134 C133 C107 104.9(8) .
C133 C134 H13J 109.5 .
C133 C134 H13K 109.5 .
H13J C134 H13K 109.5 .
C133 C134 H13L 109.5 .
H13J C134 H13L 109.5 .
H13K C134 H13L 109.5 .
C133 C135 H13M 109.5 .
C133 C135 H13N 109.5 .
H13M C135 H13N 109.5 .
C133 C135 H13O 109.5 .
H13M C135 H13O 109.5 .
H13N C135 H13O 109.5 .
C133 C136 H13P 109.5 .
C133 C136 H13Q 109.5 .
H13P C136 H13Q 109.5 .
C133 C136 H13R 109.5 .
H13P C136 H13R 109.5 .
H13Q C136 H13R 109.5 .
C634 C633 C636 109.5 .
C634 C633 C635 109.5 .
C636 C633 C635 109.5 .
C634 C633 C107 116.2(13) .
C636 C633 C107 104.0(15) .
C635 C633 C107 108.0(17) .
C633 C634 H63M 109.5 .
C633 C634 H63N 109.5 .
H63M C634 H63N 109.5 .
C633 C634 H63O 109.5 .
H63M C634 H63O 109.5 .
H63N C634 H63O 109.5 .
C633 C635 H63P 109.5 .
C633 C635 H63Q 109.5 .
H63P C635 H63Q 109.5 .
C633 C635 H63R 109.5 .
H63P C635 H63R 109.5 .
H63Q C635 H63R 109.5 .
C633 C636 H63S 109.5 .
C633 C636 H63T 109.5 .
H63S C636 H63T 109.5 .
C633 C636 H63U 109.5 .
H63S C636 H63U 109.5 .
H63T C636 H63U 109.5 .
C111 C137 C140 110.8(12) .
C111 C137 C138 111.7(11) .
C140 C137 C138 108.9(13) .
C111 C137 C139 108.1(11) .
C140 C137 C139 108.5(12) .
C138 C137 C139 108.7(12) .
C137 C138 H13S 109.5 .
C137 C138 H13T 109.5 .
H13S C138 H13T 109.5 .
C137 C138 H13U 109.5 .
H13S C138 H13U 109.5 .
H13T C138 H13U 109.5 .
C137 C139 H13V 109.5 .
C137 C139 H13W 109.5 .
H13V C139 H13W 109.5 .
C137 C139 H13X 109.5 .
H13V C139 H13X 109.5 .
H13W C139 H13X 109.5 .
C137 C140 H14A 109.5 .
C137 C140 H14B 109.5 .
H14A C140 H14B 109.5 .
C137 C140 H14C 109.5 .
H14A C140 H14C 109.5 .
H14B C140 H14C 109.5 .
C143 C141 C142 109.5 .
C143 C141 C144 109.5 .
C142 C141 C144 109.5 .
C143 C141 C113 116.1(14) .
C142 C141 C113 110.7(13) .
C144 C141 C113 101.2(14) .
C141 C142 H14D 109.5 .
C141 C142 H14E 109.5 .
H14D C142 H14E 109.5 .
C141 C142 H14F 109.5 .
H14D C142 H14F 109.5 .
H14E C142 H14F 109.5 .
C141 C143 H14G 109.5 .
C141 C143 H14H 109.5 .
H14G C143 H14H 109.5 .
C141 C143 H14I 109.5 .
H14G C143 H14I 109.5 .
H14H C143 H14I 109.5 .
C141 C144 H14J 109.5 .
C141 C144 H14K 109.5 .
H14J C144 H14K 109.5 .
C141 C144 H14L 109.5 .
H14J C144 H14L 109.5 .
H14K C144 H14L 109.5 .
C643 C641 C644 109.5 .
C643 C641 C642 109.5 .
C644 C641 C642 109.5 .
C643 C641 C113 112.9(16) .
C644 C641 C113 104.2(15) .
C642 C641 C113 111.1(16) .
C641 C642 H64D 109.5 .
C641 C642 H64E 109.5 .
H64D C642 H64E 109.5 .
C641 C642 H64F 109.5 .
H64D C642 H64F 109.5 .
H64E C642 H64F 109.5 .
C641 C643 H64G 109.5 .
C641 C643 H64H 109.5 .
H64G C643 H64H 109.5 .
C641 C643 H64I 109.5 .
H64G C643 H64I 109.5 .
H64H C643 H64I 109.5 .
C641 C644 H64J 109.5 .
C641 C644 H64K 109.5 .
H64J C644 H64K 109.5 .
C641 C644 H64L 109.5 .
H64J C644 H64L 109.5 .
H64K C644 H64L 109.5 .
C117 C145 C147 112.5(19) .
C117 C145 C146 111.6(19) .
C147 C145 C146 109.5 .
C117 C145 C148 104.1(18) .
C147 C145 C148 109.5 .
C146 C145 C148 109.5 .
C145 C146 H14M 109.5 .
C145 C146 H14N 109.5 .
H14M C146 H14N 109.5 .
C145 C146 H14O 109.5 .
H14M C146 H14O 109.5 .
H14N C146 H14O 109.5 .
C145 C147 H14P 109.5 .
C145 C147 H14Q 109.5 .
H14P C147 H14Q 109.5 .
C145 C147 H14R 109.5 .
H14P C147 H14R 109.5 .
H14Q C147 H14R 109.5 .
C145 C148 H14S 109.5 .
C145 C148 H14T 109.5 .
H14S C148 H14T 109.5 .
C145 C148 H14U 109.5 .
H14S C148 H14U 109.5 .
H14T C148 H14U 109.5 .
C648 C645 C646 109.5 .
C648 C645 C647 109.5 .
C646 C645 C647 109.5 .
C648 C645 C117 109.7(11) .
C646 C645 C117 107.0(11) .
C647 C645 C117 111.6(11) .
C645 C646 H64M 109.5 .
C645 C646 H64N 109.5 .
H64M C646 H64N 109.5 .
C645 C646 H64O 109.5 .
H64M C646 H64O 109.5 .
H64N C646 H64O 109.5 .
C645 C647 H64P 109.5 .
C645 C647 H64Q 109.5 .
H64P C647 H64Q 109.5 .
C645 C647 H64R 109.5 .
H64P C647 H64R 109.5 .
H64Q C647 H64R 109.5 .
C645 C648 H64S 109.5 .
C645 C648 H64T 109.5 .
H64S C648 H64T 109.5 .
C645 C648 H64U 109.5 .
H64S C648 H64U 109.5 .
H64T C648 H64U 109.5 .
C150 C149 C152 109.3(13) .
C150 C149 C119 114.7(11) .
C152 C149 C119 110.1(12) .
C150 C149 C151 104.6(14) .
C152 C149 C151 108.5(15) .
C119 C149 C151 109.4(11) .
C149 C150 H15A 109.5 .
C149 C150 H15B 109.5 .
H15A C150 H15B 109.5 .
C149 C150 H15C 109.5 .
H15A C150 H15C 109.5 .
H15B C150 H15C 109.5 .
C149 C151 H15D 109.5 .
C149 C151 H15E 109.5 .
H15D C151 H15E 109.5 .
C149 C151 H15F 109.5 .
H15D C151 H15F 109.5 .
H15E C151 H15F 109.5 .
C149 C152 H15G 109.5 .
C149 C152 H15H 109.5 .
H15G C152 H15H 109.5 .
C149 C152 H15I 109.5 .
H15G C152 H15I 109.5 .
H15H C152 H15I 109.5 .
N10 C153 C2 109.5(7) .
N10 C153 H15J 109.8 .
C2 C153 H15J 109.8 .
N10 C153 H15K 109.8 .
C2 C153 H15K 109.8 .
H15J C153 H15K 108.2 .
N9 C154 N10 113.1(7) .
N9 C154 H15L 109.0 .
N10 C154 H15L 109.0 .
N9 C154 H15M 109.0 .
N10 C154 H15M 109.0 .
H15L C154 H15M 107.8 .
N9 C155 C78 110.3(7) .
N9 C155 H15N 109.6 .
C78 C155 H15N 109.6 .
N9 C155 H15O 109.6 .
C78 C155 H15O 109.6 .
H15N C155 H15O 108.1 .
Cl1 C160 Cl2 129.6(8) .
Cl1 C160 H16A 104.9 .
Cl2 C160 H16A 104.9 .
Cl1 C160 H16B 104.9 .
Cl2 C160 H16B 104.9 .
H16A C160 H16B 105.8 .
N11 C156 C157 172.6 .
C156 C157 H15P 109.5 .
C156 C157 H15Q 109.5 .
H15P C157 H15Q 109.5 .
C156 C157 H15R 109.5 .
H15P C157 H15R 109.5 .
H15Q C157 H15R 109.5 .
N12 C158 C159 169(3) .
C158 C159 H15S 109.5 .
C158 C159 H15T 109.5 .
H15S C159 H15T 109.5 .
C158 C159 H15U 109.5 .
H15S C159 H15U 109.5 .
H15T C159 H15U 109.5 .
O17 O10 O17 180.000(8) 2_666

loop_
_geom_bond_atom_site_label_1
_geom_bond_atom_site_label_2
_geom_bond_distance
_geom_bond_site_symmetry_2
Sn1 O1 2.022(8) .
Sn1 O2 2.048(8) .
Sn1 N4 2.089(8) .
Sn1 N2 2.111(9) .
Sn1 N1 2.116(7) .
Sn1 N3 2.123(8) .
Sn2 O4 2.014(9) .
Sn2 O3 2.045(10) .
Sn2 N6 2.073(10) .
Sn2 N8 2.091(10) .
Sn2 N5 2.107(8) .
Sn2 N7 2.133(11) .
O1 H1O 0.9800 .
O2 H2O 0.9801 .
O3 H3O 0.9800 .
O4 H4O 0.9800 .
N1 C4 1.358(11) .
N1 C1 1.386(11) .
N2 C9 1.364(13) .
N2 C6 1.367(12) .
N3 C11 1.344(15) .
N3 C14 1.373(14) .
N4 C16 1.368(13) .
N4 C19 1.378(12) .
N5 C80 1.370(11) .
N5 C77 1.376(12) .
N6 C85 1.360(16) .
N6 C82 1.370(12) .
N7 C87 1.35(2) .
N7 C90 1.386(16) .
N8 C92 1.348(13) .
N8 C95 1.364(15) .
N9 C3 1.414(12) .
N9 C154 1.455(12) .
N9 C155 1.489(12) .
N10 C79 1.429(12) .
N10 C154 1.471(13) .
N10 C153 1.479(12) .
C1 C2 1.417(12) .
C1 C20 1.421(12) .
C2 C3 1.365(13) .
C2 C153 1.552(13) .
C3 C4 1.433(12) .
C4 C5 1.412(13) .
C5 C6 1.408(12) .
C5 C21 1.502(12) .
C6 C7 1.438(13) .
C7 C8 1.359(13) .
C7 H7 0.9500 .
C8 C9 1.452(15) .
C8 H8 0.9500 .
C9 C10 1.391(14) .
C10 C11 1.391(16) .
C10 C27 1.481(15) .
C11 C12 1.460(15) .
C12 C13 1.313(19) .
C12 H12 0.9500 .
C13 C14 1.459(16) .
C13 H13 0.9500 .
C14 C15 1.426(17) .
C15 C16 1.385(16) .
C15 C33 1.486(17) .
C16 C17 1.460(16) .
C17 C18 1.350(16) .
C17 H17 0.9500 .
C18 C19 1.435(14) .
C18 H18 0.9500 .
C19 C20 1.402(13) .
C20 C39 1.510(12) .
C21 C22 1.382(14) .
C21 C26 1.416(13) .
C22 C23 1.410(13) .
C22 H22 0.9500 .
C23 C24 1.376(17) .
C23 C45 1.532(17) .
C24 C25 1.395(17) .
C24 H24 0.9500 .
C25 C26 1.382(14) .
C25 C49 1.544(15) .
C26 H26 0.9500 .
C27 C28 1.386(17) .
C27 C32 1.397(16) .
C28 C29 1.419(14) .
C28 H28 0.9500 .
C29 C30 1.340(17) .
C29 C53 1.44(2) .
C29 C553 1.63(3) .
C30 C31 1.44(2) .
C30 H30 0.9500 .
C31 C32 1.380(16) .
C31 C57 1.497(17) .
C31 C557 1.69(3) .
C32 H32 0.9500 .
C33 C34 1.34(2) .
C33 C38 1.37(2) .
C34 C35 1.42(2) .
C34 H34 0.9500 .
C35 C36 1.40(2) .
C35 C61 1.500(5) .
C35 C561 1.504(5) .
C36 C37 1.40(2) .
C36 H36 0.9500 .
C37 C38 1.402(17) .
C37 C65 1.53(2) .
C38 H38 0.9500 .
C39 C40 1.377(14) .
C39 C44 1.389(13) .
C40 C41 1.375(14) .
C40 H40 0.9500 .
C41 C42 1.420(14) .
C41 C69 1.550(14) .
C41 C569 1.58(3) .
C42 C43 1.372(15) .
C42 H42 0.9500 .
C43 C44 1.395(14) .
C43 C73 1.547(18) .
C43 C573 1.620(16) .
C44 H44 0.9500 .
C45 C47 1.516(19) .
C45 C46 1.525(19) .
C45 C48 1.538(17) .
C46 H46A 0.9800 .
C46 H46B 0.9800 .
C46 H46C 0.9800 .
C47 H47A 0.9800 .
C47 H47B 0.9800 .
C47 H47C 0.9800 .
C48 H48A 0.9800 .
C48 H48B 0.9800 .
C48 H48C 0.9800 .
C49 C50 1.528(18) .
C49 C51 1.54(2) .
C49 C52 1.551(18) .
C50 H50A 0.9800 .
C50 H50B 0.9800 .
C50 H50C 0.9800 .
C51 H51A 0.9800 .
C51 H51B 0.9800 .
C51 H51C 0.9800 .
C52 H52A 0.9800 .
C52 H52B 0.9800 .
C52 H52C 0.9800 .
C53 C54 1.4998 .
C53 C55 1.5001 .
C53 C56 1.5002 .
C54 H54A 0.9800 .
C54 H54B 0.9800 .
C54 H54C 0.9800 .
C55 H55A 0.9800 .
C55 H55B 0.9800 .
C55 H55C 0.9800 .
C56 H56A 0.9800 .
C56 H56B 0.9800 .
C56 H56C 0.9800 .
C553 C556 1.4999 .
C553 C554 1.5000 .
C553 C555 1.5001 .
C554 H55D 0.9800 .
C554 H55E 0.9800 .
C554 H55F 0.9800 .
C555 H55G 0.9800 .
C555 H55H 0.9800 .
C555 H55I 0.9800 .
C556 H55J 0.9800 .
C556 H55K 0.9800 .
C556 H55L 0.9800 .
C57 C59 1.4998 .
C57 C60 1.4999 .
C57 C58 1.5000 .
C58 H58A 0.9800 .
C58 H58B 0.9800 .
C58 H58C 0.9800 .
C59 H59A 0.9800 .
C59 H59B 0.9800 .
C59 H59C 0.9800 .
C60 H60A 0.9800 .
C60 H60B 0.9800 .
C60 H60C 0.9800 .
C557 C560 1.5000 .
C557 C558 1.5000 .
C557 C559 1.5002 .
C558 H55M 0.9800 .
C558 H55N 0.9800 .
C558 H55O 0.9800 .
C559 H55P 0.9800 .
C559 H55Q 0.9800 .
C559 H55R 0.9800 .
C560 H56D 0.9800 .
C560 H56E 0.9800 .
C560 H56F 0.9800 .
C61 C63 1.4999 .
C61 C62 1.5000 .
C61 C64 1.5000 .
C62 H62A 0.9800 .
C62 H62B 0.9800 .
C62 H62C 0.9800 .
C63 H63A 0.9800 .
C63 H63B 0.9800 .
C63 H63C 0.9800 .
C64 H64A 0.9800 .
C64 H64B 0.9800 .
C64 H64C 0.9800 .
C561 C563 1.5000 .
C561 C562 1.5001 .
C561 C564 1.5002 .
C562 H56G 0.9800 .
C562 H56H 0.9800 .
C562 H56I 0.9800 .
C563 H56J 0.9800 .
C563 H56K 0.9800 .
C563 H56L 0.9800 .
C564 H56M 0.9800 .
C564 H56N 0.9800 .
C564 H56O 0.9800 .
C65 C66 1.49(2) .
C65 C68 1.54(3) .
C65 C67 1.597(19) .
C66 H66A 0.9800 .
C66 H66B 0.9800 .
C66 H66C 0.9800 .
C67 H67A 0.9800 .
C67 H67B 0.9800 .
C67 H67C 0.9800 .
C68 H68A 0.9800 .
C68 H68B 0.9800 .
C68 H68C 0.9800 .
C69 C70 1.4999 .
C69 C71 1.5000 .
C69 C72 1.5001 .
C70 H70A 0.9800 .
C70 H70B 0.9800 .
C70 H70C 0.9800 .
C71 H71A 0.9800 .
C71 H71B 0.9800 .
C71 H71C 0.9800 .
C72 H72A 0.9800 .
C72 H72B 0.9800 .
C72 H72C 0.9800 .
C569 C572 1.4998 .
C569 C570 1.4999 .
C569 C571 1.5001 .
C570 H57A 0.9800 .
C570 H57B 0.9800 .
C570 H57C 0.9800 .
C571 H57D 0.9800 .
C571 H57E 0.9800 .
C571 H57F 0.9800 .
C572 H57G 0.9800 .
C572 H57H 0.9800 .
C572 H57I 0.9800 .
C73 C74 1.4998 .
C73 C76 1.5000 .
C73 C75 1.5000 .
C74 H74A 0.9800 .
C74 H74B 0.9800 .
C74 H74C 0.9800 .
C75 H75A 0.9800 .
C75 H75B 0.9800 .
C75 H75C 0.9800 .
C76 H76A 0.9800 .
C76 H76B 0.9800 .
C76 H76C 0.9800 .
C573 C576 1.5000 .
C573 C575 1.5000 .
C573 C574 1.5001 .
C574 H57J 0.9800 .
C574 H57K 0.9800 .
C574 H57L 0.9800 .
C575 H57M 0.9800 .
C575 H57N 0.9800 .
C575 H57O 0.9800 .
C576 H57P 0.9800 .
C576 H57Q 0.9800 .
C576 H57R 0.9800 .
C77 C96 1.402(12) .
C77 C78 1.447(12) .
C78 C79 1.357(13) .
C78 C155 1.528(13) .
C79 C80 1.443(13) .
C80 C81 1.406(13) .
C81 C82 1.410(13) .
C81 C97 1.508(12) .
C82 C83 1.461(16) .
C83 C84 1.351(15) .
C83 H83 0.9500 .
C84 C85 1.402(19) .
C84 H84 0.9500 .
C85 C86 1.433(15) .
C86 C87 1.42(2) .
C86 C103 1.547(17) .
C87 C88 1.448(18) .
C88 C89 1.33(3) .
C88 H88 0.9500 .
C89 C90 1.46(2) .
C89 H89 0.9500 .
C90 C91 1.38(2) .
C91 C92 1.45(2) .
C91 C109 1.522(16) .
C92 C93 1.41(2) .
C93 C94 1.324(19) .
C93 H93 0.9500 .
C94 C95 1.453(14) .
C94 H94 0.9500 .
C95 C96 1.397(14) .
C96 C115 1.500(15) .
C97 C102 1.396(13) .
C97 C98 1.403(13) .
C98 C99 1.392(13) .
C98 H98 0.9500 .
C99 C100 1.383(15) .
C99 C121 1.557(15) .
C100 C101 1.374(15) .
C100 H100 0.9500 .
C101 C102 1.407(13) .
C101 C625 1.556(18) .
C101 C125 1.584(15) .
C102 H102 0.9500 .
C103 C104 1.3900 .
C103 C108 1.3900 .
C104 C105 1.3900 .
C104 H104 0.9500 .
C105 C106 1.3900 .
C105 C629 1.497(5) .
C105 C129 1.510(5) .
C106 C107 1.3900 .
C106 H106 0.9500 .
C107 C108 1.3900 .
C107 C133 1.502(5) .
C107 C633 1.506(5) .
C108 H108 0.9500 .
C109 C114 1.382(18) .
C109 C110 1.38(2) .
C110 C111 1.400(18) .
C110 H110 0.9500 .
C111 C112 1.389(17) .
C111 C137 1.512(18) .
C112 C113 1.368(19) .
C112 H112 0.9500 .
C113 C114 1.391(17) .
C113 C141 1.56(2) .
C113 C641 1.62(2) .
C114 H114 0.9500 .
C115 C116 1.374(16) .
C115 C120 1.390(14) .
C116 C117 1.416(14) .
C116 H116 0.9500 .
C117 C118 1.400(14) .
C117 C145 1.498(5) .
C117 C645 1.506(5) .
C118 C119 1.371(16) .
C118 H118 0.9500 .
C119 C120 1.408(15) .
C119 C149 1.537(15) .
C120 H120 0.9500 .
C121 C124 1.488(16) .
C121 C122 1.505(18) .
C121 C123 1.527(18) .
C122 H12A 0.9800 .
C122 H12B 0.9800 .
C122 H12C 0.9800 .
C123 H12D 0.9800 .
C123 H12E 0.9800 .
C123 H12F 0.9800 .
C124 H12G 0.9800 .
C124 H12H 0.9800 .
C124 H12I 0.9800 .
C125 C126 1.5000 .
C125 C128 1.5002 .
C125 C127 1.5002 .
C126 H12J 0.9800 .
C126 H12K 0.9800 .
C126 H12L 0.9800 .
C127 H12M 0.9800 .
C127 H12N 0.9800 .
C127 H12O 0.9800 .
C128 H12P 0.9800 .
C128 H12Q 0.9800 .
C128 H12R 0.9800 .
C625 C626 1.4999 .
C625 C627 1.5000 .
C625 C628 1.5001 .
C626 H62D 0.9800 .
C626 H62E 0.9800 .
C626 H62F 0.9800 .
C627 H62G 0.9800 .
C627 H62H 0.9800 .
C627 H62I 0.9800 .
C628 H62J 0.9800 .
C628 H62K 0.9800 .
C628 H62L 0.9800 .
C129 C130 1.4999 .
C129 C131 1.5000 .
C129 C132 1.5001 .
C130 H13A 0.9800 .
C130 H13B 0.9800 .
C130 H13C 0.9800 .
C131 H13D 0.9800 .
C131 H13E 0.9800 .
C131 H13F 0.9800 .
C132 H13G 0.9800 .
C132 H13H 0.9800 .
C132 H13I 0.9800 .
C629 C632 1.4999 .
C629 C630 1.5000 .
C629 C631 1.5001 .
C630 H63G 0.9800 .
C630 H63H 0.9800 .
C630 H63I 0.9800 .
C631 H63D 0.9800 .
C631 H63E 0.9800 .
C631 H63F 0.9800 .
C632 H63J 0.9800 .
C632 H63K 0.9800 .
C632 H63L 0.9800 .
C133 C135 1.5000 .
C133 C136 1.5001 .
C133 C134 1.5001 .
C134 H13J 0.9800 .
C134 H13K 0.9800 .
C134 H13L 0.9800 .
C135 H13M 0.9800 .
C135 H13N 0.9800 .
C135 H13O 0.9800 .
C136 H13P 0.9800 .
C136 H13Q 0.9800 .
C136 H13R 0.9800 .
C633 C634 1.4999 .
C633 C636 1.5000 .
C633 C635 1.5001 .
C634 H63M 0.9800 .
C634 H63N 0.9800 .
C634 H63O 0.9800 .
C635 H63P 0.9800 .
C635 H63Q 0.9800 .
C635 H63R 0.9800 .
C636 H63S 0.9800 .
C636 H63T 0.9800 .
C636 H63U 0.9800 .
C137 C140 1.516(19) .
C137 C138 1.53(2) .
C137 C139 1.549(18) .
C138 H13S 0.9800 .
C138 H13T 0.9800 .
C138 H13U 0.9800 .
C139 H13V 0.9800 .
C139 H13W 0.9800 .
C139 H13X 0.9800 .
C140 H14A 0.9800 .
C140 H14B 0.9800 .
C140 H14C 0.9800 .
C141 C143 1.4999 .
C141 C142 1.5000 .
C141 C144 1.5000 .
C142 H14D 0.9800 .
C142 H14E 0.9800 .
C142 H14F 0.9800 .
C143 H14G 0.9800 .
C143 H14H 0.9800 .
C143 H14I 0.9800 .
C144 H14J 0.9800 .
C144 H14K 0.9800 .
C144 H14L 0.9800 .
C641 C643 1.4999 .
C641 C644 1.5001 .
C641 C642 1.5002 .
C642 H64D 0.9800 .
C642 H64E 0.9800 .
C642 H64F 0.9800 .
C643 H64G 0.9800 .
C643 H64H 0.9800 .
C643 H64I 0.9800 .
C644 H64J 0.9800 .
C644 H64K 0.9800 .
C644 H64L 0.9800 .
C145 C147 1.5001 .
C145 C146 1.5001 .
C145 C148 1.5001 .
C146 H14M 0.9800 .
C146 H14N 0.9800 .
C146 H14O 0.9800 .
C147 H14P 0.9800 .
C147 H14Q 0.9800 .
C147 H14R 0.9800 .
C148 H14S 0.9800 .
C148 H14T 0.9800 .
C148 H14U 0.9800 .
C645 C648 1.5000 .
C645 C646 1.5001 .
C645 C647 1.5002 .
C646 H64M 0.9800 .
C646 H64N 0.9800 .
C646 H64O 0.9800 .
C647 H64P 0.9800 .
C647 H64Q 0.9800 .
C647 H64R 0.9800 .
C648 H64S 0.9800 .
C648 H64T 0.9800 .
C648 H64U 0.9800 .
C149 C150 1.47(2) .
C149 C152 1.49(2) .
C149 C151 1.54(2) .
C150 H15A 0.9800 .
C150 H15B 0.9800 .
C150 H15C 0.9800 .
C151 H15D 0.9800 .
C151 H15E 0.9800 .
C151 H15F 0.9800 .
C152 H15G 0.9800 .
C152 H15H 0.9800 .
C152 H15I 0.9800 .
C153 H15J 0.9900 .
C153 H15K 0.9900 .
C154 H15L 0.9900 .
C154 H15M 0.9900 .
C155 H15N 0.9900 .
C155 H15O 0.9900 .
Cl1 C160 1.591(7) .
Cl2 C160 1.598(7) .
C160 H16A 0.9900 .
C160 H16B 0.9900 .
N11 C156 1.1372 .
C156 C157 1.5905 .
C157 H15P 0.9800 .
C157 H15Q 0.9800 .
C157 H15R 0.9800 .
N12 C158 1.13(4) .
C158 C159 1.43(4) .
C159 H15S 0.9800 .
C159 H15T 0.9800 .
C159 H15U 0.9800 .
O7 O14 0.82(3) .
O8 O16 1.32(4) .
O10 O17 1.19(2) .
O10 O17 1.19(2) 2_666
